data_7201802
loop_
_publ_author_name
'Bolte, Michael'
'Thondorf, Iris'
'B\"ohmer, Volker'
'Rudzevich, Valentyn'
'Rudzevich, Yuliya'

_publ_section_title
;
 Heterodimeric capsules formed by tetratosyl and tetratolyl urea
 calix[4]arenes
;
_journal_name_full CrystEngComm
_journal_paper_doi 10.1039/b716368a
_journal_year 2009
_chemical_formula_sum 'C195 H232 N16 O24 S4'
_chemical_formula_weight 3312.21
_chemical_name_systematic
;
?
;
_space_group_IT_number 2
_symmetry_cell_setting triclinic
_symmetry_space_group_name_Hall '-P 1'
_symmetry_space_group_name_H-M 'P -1'
_atom_sites_solution_hydrogens geom
_atom_sites_solution_primary direct
_atom_sites_solution_secondary difmap
_audit_creation_method SHELXL-97
_cell_angle_alpha 102.521(6)
_cell_angle_beta 104.366(7)
_cell_angle_gamma 110.736(7)
_cell_formula_units_Z 2
_cell_length_a 19.0440(18)
_cell_length_b 23.3714(19)
_cell_length_c 24.3644(18)
_cell_measurement_reflns_used 22398
_cell_measurement_temperature 173(2)
_cell_measurement_theta_max 25.4
_cell_measurement_theta_min 2.6
_cell_volume 9252.5(16)
_computing_cell_refinement 'X-Area (Stoe & Cie, 2001)'
_computing_data_collection 'X-Area (Stoe & Cie, 2001)'
_computing_data_reduction 'X-Area (Stoe & Cie, 2001)'
_computing_molecular_graphics 'XP in SHELXTL-Plus (Sheldrick, 1991)'
_computing_publication_material SHELXL97
_computing_structure_refinement 'SHELXL97 (Sheldrick, 1997) '
_computing_structure_solution 'SHELXS97 (Sheldrick, 1990) '
_diffrn_ambient_temperature 173(2)
_diffrn_measured_fraction_theta_full 0.998
_diffrn_measured_fraction_theta_max 0.987
_diffrn_measurement_device_type 'STOE IPDS II two-circle-diffractometer'
_diffrn_measurement_method \w
_diffrn_radiation_monochromator graphite
_diffrn_radiation_source 'fine-focus sealed tube'
_diffrn_radiation_type MoK\a
_diffrn_radiation_wavelength 0.71073
_diffrn_reflns_av_R_equivalents 0.1352
_diffrn_reflns_av_sigmaI/netI 0.2510
_diffrn_reflns_limit_h_max 21
_diffrn_reflns_limit_h_min -22
_diffrn_reflns_limit_k_max 28
_diffrn_reflns_limit_k_min -28
_diffrn_reflns_limit_l_max 29
_diffrn_reflns_limit_l_min -29
_diffrn_reflns_number 110660
_diffrn_reflns_theta_full 25.00
_diffrn_reflns_theta_max 25.37
_diffrn_reflns_theta_min 2.48
_diffrn_standards_number 0
_exptl_absorpt_coefficient_mu 0.121
_exptl_absorpt_correction_T_max 0.9856
_exptl_absorpt_correction_T_min 0.9750
_exptl_absorpt_correction_type multi-scan
_exptl_absorpt_process_details 'MULABS (Spek, 2003; Blessing, 1995)'
_exptl_crystal_colour colourless
_exptl_crystal_density_diffrn 1.189
_exptl_crystal_density_method 'not measured'
_exptl_crystal_description rod
_exptl_crystal_F_000 3540
_exptl_crystal_size_max 0.21
_exptl_crystal_size_mid 0.12
_exptl_crystal_size_min 0.12
_refine_diff_density_max 0.445
_refine_diff_density_min -0.324
_refine_diff_density_rms 0.057
_refine_ls_extinction_method none
_refine_ls_goodness_of_fit_ref 0.911
_refine_ls_hydrogen_treatment constr
_refine_ls_matrix_type full
_refine_ls_number_parameters 2171
_refine_ls_number_reflns 33533
_refine_ls_number_restraints 306
_refine_ls_restrained_S_all 0.914
_refine_ls_R_factor_all 0.2684
_refine_ls_R_factor_gt 0.0975
_refine_ls_shift/su_max 0.001
_refine_ls_shift/su_mean 0.000
_refine_ls_structure_factor_coef Fsqd
_refine_ls_weighting_details 'calc w=1/[\s^2^(Fo^2^)+(0.0697P)^2^] where P=(Fo^2^+2Fc^2^)/3'
_refine_ls_weighting_scheme calc
_refine_ls_wR_factor_gt 0.1794
_refine_ls_wR_factor_ref 0.2504
_reflns_number_gt 10292
_reflns_number_total 33533
_reflns_threshold_expression I>2\s(I)
_cod_data_source_file b716368a.txt
_cod_data_source_block boeh69
_cod_depositor_comments
;
The following automatic conversions were performed:
'_symmetry_cell_setting' value 'Triclinic' changed to 'triclinic'
according to '/home/saulius/struct/CIF-dictionaries/cif_core.dic'
dictionary named 'cif_core.dic' version 2.4.1 from 2010-06-29.

Automatic conversion script
Id: cif_fix_enum 1527 2010-12-29 10:47:43Z saulius 
;
_cod_original_cell_volume 9252.5(13)
_cod_database_code 7201802

loop_
_symmetry_equiv_pos_as_xyz
'x, y, z'
'-x, -y, -z'

loop_
_atom_site_label
_atom_site_type_symbol
_atom_site_fract_x
_atom_site_fract_y
_atom_site_fract_z
_atom_site_U_iso_or_equiv
_atom_site_adp_type
_atom_site_occupancy
_atom_site_symmetry_multiplicity
_atom_site_calc_flag
_atom_site_refinement_flags
_atom_site_disorder_assembly
_atom_site_disorder_group
C1 C 0.4553(4) 0.3242(3) 0.4744(3) 0.0524(19) Uani 1 1 d . . .
H1A H 0.4425 0.2977 0.5003 0.063 Uiso 1 1 calc R . .
H1B H 0.4622 0.3684 0.4947 0.063 Uiso 1 1 calc R . .
C11 C 0.3870(4) 0.2941(3) 0.4141(3) 0.0487(18) Uani 1 1 d . . .
C12 C 0.3336(4) 0.2280(3) 0.3913(3) 0.0500(18) Uani 1 1 d . . .
C13 C 0.2800(4) 0.1990(3) 0.3320(3) 0.0500(19) Uani 1 1 d . . .
C14 C 0.2737(4) 0.2368(3) 0.2954(3) 0.0508(19) Uani 1 1 d . . .
H14 H 0.2362 0.2176 0.2553 0.061 Uiso 1 1 calc R . .
C15 C 0.3237(5) 0.3039(4) 0.3192(3) 0.056(2) Uani 1 1 d . . .
C16 C 0.3791(4) 0.3304(3) 0.3774(3) 0.0525(19) Uani 1 1 d . . .
H16 H 0.4131 0.3757 0.3927 0.063 Uiso 1 1 calc R . .
O12 O 0.3370(3) 0.1914(2) 0.4292(2) 0.0615(14) Uani 1 1 d . A .
C121 C 0.2755(8) 0.1822(7) 0.4553(6) 0.124(4) Uani 1 1 d . . .
H12A H 0.2265 0.1465 0.4233 0.149 Uiso 0.49(4) 1 calc PR A 1
H12B H 0.2664 0.2218 0.4589 0.149 Uiso 0.49(4) 1 calc PR A 1
H12C H 0.2488 0.2095 0.4439 0.149 Uiso 0.51(4) 1 calc PR A 2
H12D H 0.2350 0.1365 0.4345 0.149 Uiso 0.51(4) 1 calc PR A 2
C122 C 0.272(3) 0.1659(15) 0.523(4) 0.39(6) Uani 0.49(4) 1 d P A 1
H12E H 0.2295 0.1741 0.5356 0.469 Uiso 0.49(4) 1 calc PR A 1
H12F H 0.2656 0.1216 0.5206 0.469 Uiso 0.49(4) 1 calc PR A 1
C12' C 0.2885(16) 0.192(2) 0.5066(8) 0.20(2) Uani 0.51(4) 1 d P A 2
H12G H 0.2503 0.1500 0.5063 0.246 Uiso 0.51(4) 1 calc PR A 2
H12H H 0.2638 0.2220 0.5156 0.246 Uiso 0.51(4) 1 calc PR A 2
C123 C 0.3428(12) 0.2099(12) 0.5555(11) 0.204(9) Uani 1 1 d . . .
H12I H 0.3558 0.2464 0.5396 0.245 Uiso 0.49(4) 1 calc PR A 1
H12J H 0.3822 0.1917 0.5538 0.245 Uiso 0.49(4) 1 calc PR A 1
H12K H 0.3962 0.2261 0.5514 0.245 Uiso 0.51(4) 1 calc PR A 2
H12L H 0.3364 0.1740 0.5720 0.245 Uiso 0.51(4) 1 calc PR A 2
C124 C 0.349(2) 0.236(2) 0.6238(12) 0.159(19) Uani 0.49(4) 1 d P A 1
H12M H 0.2960 0.2319 0.6241 0.191 Uiso 0.49(4) 1 calc PR A 1
H12N H 0.3638 0.2080 0.6451 0.191 Uiso 0.49(4) 1 calc PR A 1
C12" C 0.333(3) 0.268(2) 0.598(2) 0.22(3) Uani 0.51(4) 1 d P A 2
H12O H 0.3266 0.2979 0.5766 0.266 Uiso 0.51(4) 1 calc PR A 2
H12P H 0.2842 0.2492 0.6081 0.266 Uiso 0.51(4) 1 calc PR A 2
C125 C 0.4102(12) 0.3059(9) 0.6585(9) 0.216(9) Uani 1 1 d . . .
H12Q H 0.4130 0.3169 0.7004 0.259 Uiso 0.49(4) 1 calc PR A 1
H12R H 0.3938 0.3348 0.6403 0.259 Uiso 0.49(4) 1 calc PR A 1
H12S H 0.4631 0.3112 0.6573 0.259 Uiso 0.49(4) 1 calc PR A 1
H12T H 0.4018 0.3382 0.6859 0.259 Uiso 0.51(4) 1 calc PR A 2
H12U H 0.4574 0.3278 0.6488 0.259 Uiso 0.51(4) 1 calc PR A 2
H12V H 0.4188 0.2751 0.6779 0.259 Uiso 0.51(4) 1 calc PR A 2
N11 N 0.3234(4) 0.3454(3) 0.2846(3) 0.0625(18) Uani 1 1 d . . .
H11 H 0.3640 0.3842 0.3005 0.075 Uiso 1 1 calc R . .
C17 C 0.2701(5) 0.3339(4) 0.2308(4) 0.062(2) Uani 1 1 d . . .
O17 O 0.2052(3) 0.2847(3) 0.2058(2) 0.0670(15) Uani 1 1 d . . .
N12 N 0.2922(4) 0.3802(3) 0.2043(3) 0.0555(16) Uani 1 1 d . . .
H12 H 0.3421 0.4103 0.2198 0.067 Uiso 1 1 calc R . .
S1 S 0.23085(12) 0.38265(10) 0.14554(9) 0.0580(5) Uani 1 1 d . . .
O11S O 0.1942(3) 0.3199(2) 0.0980(2) 0.0697(16) Uani 1 1 d . . .
O12S O 0.2775(3) 0.4388(3) 0.1344(2) 0.0686(15) Uani 1 1 d . . .
C171 C 0.1545(4) 0.3923(4) 0.1689(3) 0.0540(19) Uani 1 1 d . . .
C172 C 0.1682(5) 0.4558(4) 0.1991(3) 0.062(2) Uani 1 1 d . . .
H172 H 0.2162 0.4921 0.2055 0.075 Uiso 1 1 calc R . .
C173 C 0.1094(5) 0.4637(4) 0.2192(4) 0.071(2) Uani 1 1 d . . .
H173 H 0.1182 0.5064 0.2400 0.085 Uiso 1 1 calc R . .
C174 C 0.0388(5) 0.4127(4) 0.2106(3) 0.064(2) Uani 1 1 d . . .
C175 C 0.0263(5) 0.3492(4) 0.1792(3) 0.065(2) Uani 1 1 d . . .
H175 H -0.0223 0.3131 0.1721 0.079 Uiso 1 1 calc R . .
C176 C 0.0829(5) 0.3394(4) 0.1593(3) 0.061(2) Uani 1 1 d . . .
H176 H 0.0741 0.2966 0.1387 0.073 Uiso 1 1 calc R . .
C177 C -0.0246(6) 0.4206(5) 0.2347(4) 0.100(4) Uani 1 1 d . . .
H17A H -0.0696 0.3780 0.2233 0.150 Uiso 1 1 calc R . .
H17B H -0.0440 0.4490 0.2178 0.150 Uiso 1 1 calc R . .
H17C H -0.0013 0.4400 0.2787 0.150 Uiso 1 1 calc R . .
C2 C 0.2319(4) 0.1245(3) 0.3042(3) 0.0532(19) Uani 1 1 d . . .
H2A H 0.1791 0.1135 0.2743 0.064 Uiso 1 1 calc R . .
H2B H 0.2224 0.1062 0.3361 0.064 Uiso 1 1 calc R . .
C21 C 0.2782(4) 0.0942(3) 0.2732(3) 0.0440(17) Uani 1 1 d . . .
C22 C 0.3196(4) 0.0636(3) 0.3003(3) 0.0469(18) Uani 1 1 d . . .
C23 C 0.3711(4) 0.0454(3) 0.2762(3) 0.0493(19) Uani 1 1 d . . .
C24 C 0.3736(4) 0.0533(3) 0.2210(3) 0.0496(18) Uani 1 1 d . . .
H24 H 0.4089 0.0417 0.2045 0.059 Uiso 1 1 calc R . .
C25 C 0.3270(4) 0.0769(3) 0.1906(3) 0.0473(18) Uani 1 1 d . . .
C26 C 0.2808(4) 0.1010(3) 0.2179(3) 0.0496(18) Uani 1 1 d . . .
H26 H 0.2519 0.1215 0.1990 0.060 Uiso 1 1 calc R . .
O22 O 0.3085(3) 0.0489(2) 0.3508(2) 0.0500(12) Uani 1 1 d . . .
C221 C 0.2443(6) -0.0149(4) 0.3359(4) 0.073(3) Uani 1 1 d . . .
H22A H 0.2538 -0.0481 0.3098 0.088 Uiso 1 1 calc R . .
H22B H 0.1924 -0.0162 0.3134 0.088 Uiso 1 1 calc R . .
C222 C 0.2405(7) -0.0298(4) 0.3919(5) 0.110(4) Uani 1 1 d . . .
H22C H 0.2361 0.0058 0.4192 0.132 Uiso 1 1 calc R . .
H22D H 0.2912 -0.0316 0.4125 0.132 Uiso 1 1 calc R . .
C223 C 0.1708(9) -0.0932(6) 0.3799(6) 0.151(6) Uani 1 1 d . . .
H22E H 0.1684 -0.1275 0.3465 0.181 Uiso 1 1 calc R . .
H22F H 0.1200 -0.0886 0.3678 0.181 Uiso 1 1 calc R . .
C224 C 0.1810(13) -0.1148(7) 0.4421(7) 0.247(14) Uani 1 1 d . . .
H22G H 0.2052 -0.0734 0.4761 0.297 Uiso 1 1 calc R . .
H22H H 0.1255 -0.1381 0.4404 0.297 Uiso 1 1 calc R . .
C225 C 0.217(2) -0.1467(14) 0.4590(12) 0.38(2) Uani 1 1 d . . .
H22I H 0.2094 -0.1527 0.4962 0.566 Uiso 1 1 calc R . .
H22J H 0.2739 -0.1234 0.4665 0.566 Uiso 1 1 calc R . .
H22K H 0.1944 -0.1892 0.4278 0.566 Uiso 1 1 calc R . .
N21 N 0.3216(4) 0.0800(3) 0.1323(3) 0.0563(16) Uani 1 1 d . . .
H21 H 0.3146 0.1126 0.1234 0.068 Uiso 1 1 calc R . .
C27 C 0.3268(4) 0.0341(4) 0.0887(3) 0.0516(19) Uani 1 1 d . . .
O27 O 0.3444(3) -0.0094(2) 0.0966(2) 0.0581(14) Uani 1 1 d . . .
N22 N 0.3092(4) 0.0436(3) 0.0333(2) 0.0525(16) Uani 1 1 d . . .
H22 H 0.3121 0.0815 0.0315 0.063 Uiso 1 1 calc R . .
S2 S 0.28283(13) -0.01687(9) -0.02967(8) 0.0562(5) Uani 1 1 d . . .
O21S O 0.2548(4) 0.0064(3) -0.0765(2) 0.0695(16) Uani 1 1 d . . .
O22S O 0.3505(3) -0.0324(2) -0.0265(2) 0.0590(14) Uani 1 1 d . . .
C271 C 0.2052(5) -0.0809(4) -0.0261(3) 0.0510(19) Uani 1 1 d . . .
C272 C 0.1276(5) -0.0830(4) -0.0408(4) 0.073(3) Uani 1 1 d . . .
H272 H 0.1164 -0.0522 -0.0568 0.088 Uiso 1 1 calc R . .
C273 C 0.0690(6) -0.1299(5) -0.0317(4) 0.084(3) Uani 1 1 d . . .
H273 H 0.0175 -0.1300 -0.0401 0.101 Uiso 1 1 calc R . .
C274 C 0.0808(6) -0.1770(5) -0.0111(4) 0.080(3) Uani 1 1 d . . .
C275 C 0.1557(6) -0.1783(4) -0.0001(4) 0.074(3) Uani 1 1 d . . .
H275 H 0.1644 -0.2117 0.0124 0.089 Uiso 1 1 calc R . .
C276 C 0.2187(5) -0.1293(4) -0.0079(3) 0.060(2) Uani 1 1 d . . .
H276 H 0.2697 -0.1299 -0.0006 0.071 Uiso 1 1 calc R . .
C277 C 0.0165(7) -0.2254(5) 0.0039(5) 0.124(5) Uani 1 1 d . . .
H27A H 0.0368 -0.2545 0.0184 0.186 Uiso 1 1 calc R . .
H27B H -0.0318 -0.2509 -0.0323 0.186 Uiso 1 1 calc R . .
H27C H 0.0033 -0.2018 0.0352 0.186 Uiso 1 1 calc R . .
C3 C 0.4288(4) 0.0226(3) 0.3096(3) 0.0489(18) Uani 1 1 d . . .
H3A H 0.4239 -0.0179 0.2823 0.059 Uiso 1 1 calc R . .
H3B H 0.4146 0.0131 0.3441 0.059 Uiso 1 1 calc R . .
C31 C 0.5155(5) 0.0748(3) 0.3323(3) 0.0511(19) Uani 1 1 d . . .
C32 C 0.5474(4) 0.1255(3) 0.3889(3) 0.0485(18) Uani 1 1 d . . .
C33 C 0.6252(4) 0.1739(3) 0.4092(3) 0.0459(18) Uani 1 1 d . . .
C34 C 0.6704(4) 0.1758(3) 0.3721(3) 0.0460(17) Uani 1 1 d . . .
H34 H 0.7228 0.2098 0.3850 0.055 Uiso 1 1 calc R . .
C35 C 0.6384(4) 0.1272(3) 0.3154(3) 0.0501(18) Uani 1 1 d . . .
C36 C 0.5626(5) 0.0774(3) 0.2973(3) 0.0528(19) Uani 1 1 d . . .
H36 H 0.5423 0.0439 0.2596 0.063 Uiso 1 1 calc R . .
O32 O 0.4986(3) 0.1264(2) 0.4226(2) 0.0487(12) Uani 1 1 d . . .
C321 C 0.5000(5) 0.0895(3) 0.4618(3) 0.0522(19) Uani 1 1 d . . .
H32A H 0.5554 0.1063 0.4907 0.063 Uiso 1 1 calc R . .
H32B H 0.4826 0.0435 0.4383 0.063 Uiso 1 1 calc R . .
C322 C 0.4448(4) 0.0942(3) 0.4955(3) 0.0514(19) Uani 1 1 d . . .
H32C H 0.3903 0.0800 0.4663 0.062 Uiso 1 1 calc R . .
H32D H 0.4642 0.1400 0.5205 0.062 Uiso 1 1 calc R . .
C323 C 0.4404(5) 0.0526(3) 0.5356(3) 0.056(2) Uani 1 1 d . . .
H32E H 0.4956 0.0652 0.5627 0.067 Uiso 1 1 calc R . .
H32F H 0.4189 0.0067 0.5100 0.067 Uiso 1 1 calc R . .
C324 C 0.3886(5) 0.0572(4) 0.5740(3) 0.061(2) Uani 1 1 d . . .
H32G H 0.4078 0.1034 0.5980 0.073 Uiso 1 1 calc R . .
H32H H 0.3324 0.0416 0.5470 0.073 Uiso 1 1 calc R . .
C325 C 0.3902(6) 0.0179(4) 0.6166(4) 0.081(3) Uani 1 1 d . . .
H32I H 0.3557 0.0223 0.6395 0.122 Uiso 1 1 calc R . .
H32J H 0.4454 0.0340 0.6444 0.122 Uiso 1 1 calc R . .
H32K H 0.3706 -0.0280 0.5931 0.122 Uiso 1 1 calc R . .
N31 N 0.6788(4) 0.1294(3) 0.2738(3) 0.0540(16) Uani 1 1 d . . .
H31 H 0.6502 0.1001 0.2377 0.065 Uiso 1 1 calc R . .
C37 C 0.7541(5) 0.1689(4) 0.2805(3) 0.0539(19) Uani 1 1 d . . .
O37 O 0.8071(3) 0.2058(2) 0.3301(2) 0.0594(14) Uani 1 1 d . . .
N32 N 0.7685(4) 0.1652(3) 0.2272(2) 0.0549(16) Uani 1 1 d . . .
H32 H 0.7269 0.1455 0.1933 0.066 Uiso 1 1 calc R . .
S3 S 0.85825(12) 0.19534(9) 0.22326(9) 0.0580(5) Uani 1 1 d . . .
O31S O 0.9015(3) 0.2628(2) 0.2620(2) 0.0586(14) Uani 1 1 d . . .
O32S O 0.8433(3) 0.1797(3) 0.1598(2) 0.0685(15) Uani 1 1 d . . .
C371 C 0.9063(5) 0.1518(3) 0.2531(3) 0.057(2) Uani 1 1 d . . .
C372 C 0.8790(5) 0.0851(4) 0.2214(4) 0.071(2) Uani 1 1 d . . .
H372 H 0.8349 0.0637 0.1843 0.085 Uiso 1 1 calc R . .
C373 C 0.9186(6) 0.0518(4) 0.2458(4) 0.075(3) Uani 1 1 d . . .
H373 H 0.9000 0.0069 0.2250 0.090 Uiso 1 1 calc R . .
C374 C 0.9827(6) 0.0806(5) 0.2983(5) 0.082(3) Uani 1 1 d . . .
C375 C 1.0079(6) 0.1454(4) 0.3285(5) 0.092(3) Uani 1 1 d . . .
H375 H 1.0520 0.1661 0.3656 0.110 Uiso 1 1 calc R . .
C376 C 0.9712(6) 0.1815(4) 0.3066(4) 0.084(3) Uani 1 1 d . . .
H376 H 0.9905 0.2263 0.3281 0.101 Uiso 1 1 calc R . .
C377 C 1.0248(7) 0.0419(5) 0.3214(6) 0.125(4) Uani 1 1 d . . .
H37A H 1.0699 0.0701 0.3591 0.187 Uiso 1 1 calc R . .
H37B H 1.0451 0.0248 0.2915 0.187 Uiso 1 1 calc R . .
H37C H 0.9869 0.0057 0.3286 0.187 Uiso 1 1 calc R . .
C4 C 0.6565(5) 0.2284(3) 0.4686(3) 0.0502(19) Uani 1 1 d . . .
H4A H 0.7160 0.2483 0.4842 0.060 Uiso 1 1 calc R . .
H4B H 0.6379 0.2104 0.4982 0.060 Uiso 1 1 calc R . .
C41 C 0.6280(4) 0.2805(3) 0.4614(3) 0.0479(19) Uani 1 1 d . . .
C42 C 0.5684(4) 0.2875(3) 0.4821(3) 0.0479(18) Uani 1 1 d . . .
C43 C 0.5330(4) 0.3277(3) 0.4651(3) 0.052(2) Uani 1 1 d . . .
C44 C 0.5682(5) 0.3678(3) 0.4348(3) 0.054(2) Uani 1 1 d . . .
H44 H 0.5455 0.3956 0.4235 0.065 Uiso 1 1 calc R . .
C45 C 0.6348(5) 0.3686(4) 0.4209(3) 0.055(2) Uani 1 1 d . . .
C46 C 0.6608(4) 0.3213(3) 0.4317(3) 0.0476(18) Uani 1 1 d . . .
H46 H 0.7021 0.3172 0.4182 0.057 Uiso 1 1 calc R . .
O42 O 0.5453(3) 0.2550(2) 0.52078(19) 0.0500(12) Uani 1 1 d . . .
C421 C 0.5855(5) 0.3009(3) 0.5826(3) 0.063(2) Uani 1 1 d . . .
H42A H 0.5602 0.3309 0.5889 0.075 Uiso 1 1 calc R . .
H42B H 0.6429 0.3269 0.5898 0.075 Uiso 1 1 calc R . .
C422 C 0.5786(6) 0.2633(4) 0.6257(4) 0.081(3) Uani 1 1 d . . .
H42C H 0.5958 0.2944 0.6665 0.098 Uiso 1 1 calc R . .
H42D H 0.5212 0.2337 0.6143 0.098 Uiso 1 1 calc R . .
C423 C 0.6256(6) 0.2240(4) 0.6289(4) 0.072(2) Uani 1 1 d . . .
H42E H 0.6824 0.2525 0.6370 0.086 Uiso 1 1 calc R . .
H42F H 0.6050 0.1898 0.5892 0.086 Uiso 1 1 calc R . .
C424 C 0.6223(7) 0.1917(5) 0.6772(4) 0.093(3) Uani 1 1 d . . .
H42G H 0.6438 0.2259 0.7169 0.112 Uiso 1 1 calc R . .
H42H H 0.5654 0.1637 0.6695 0.112 Uiso 1 1 calc R . .
C425 C 0.6686(7) 0.1512(5) 0.6796(5) 0.106(4) Uani 1 1 d . . .
H42I H 0.6628 0.1314 0.7108 0.158 Uiso 1 1 calc R . .
H42J H 0.7255 0.1789 0.6891 0.158 Uiso 1 1 calc R . .
H42K H 0.6475 0.1170 0.6406 0.158 Uiso 1 1 calc R . .
N41 N 0.6776(4) 0.4129(3) 0.3968(3) 0.0595(17) Uani 1 1 d . . .
H41 H 0.7023 0.3996 0.3744 0.071 Uiso 1 1 calc R . .
C47 C 0.6844(5) 0.4744(3) 0.4050(3) 0.0521(19) Uani 1 1 d . . .
O47 O 0.6429(3) 0.4965(2) 0.4245(2) 0.0608(14) Uani 1 1 d . . .
N42 N 0.7467(4) 0.5103(2) 0.3884(2) 0.0532(16) Uani 1 1 d . . .
H42 H 0.7657 0.4898 0.3656 0.064 Uiso 1 1 calc R . .
S4 S 0.78529(13) 0.59072(9) 0.41079(8) 0.0562(5) Uani 1 1 d . . .
O41S O 0.7235(3) 0.6096(2) 0.3880(2) 0.0608(14) Uani 1 1 d . . .
O42S O 0.8533(3) 0.6087(2) 0.3930(2) 0.0628(14) Uani 1 1 d . . .
C471 C 0.8157(5) 0.6169(3) 0.4899(3) 0.055(2) Uani 1 1 d . . .
C472 C 0.8851(5) 0.6156(3) 0.5237(3) 0.060(2) Uani 1 1 d . . .
H472 H 0.9174 0.6026 0.5046 0.072 Uiso 1 1 calc R . .
C473 C 0.9069(5) 0.6336(4) 0.5861(3) 0.067(2) Uani 1 1 d . . .
H473 H 0.9550 0.6337 0.6095 0.080 Uiso 1 1 calc R . .
C474 C 0.8591(5) 0.6512(4) 0.6141(3) 0.067(2) Uani 1 1 d . . .
C475 C 0.7926(6) 0.6550(4) 0.5793(4) 0.076(3) Uani 1 1 d . . .
H475 H 0.7622 0.6706 0.5988 0.091 Uiso 1 1 calc R . .
C476 C 0.7686(5) 0.6372(4) 0.5174(3) 0.065(2) Uani 1 1 d . . .
H476 H 0.7215 0.6387 0.4944 0.078 Uiso 1 1 calc R . .
C477 C 0.8791(6) 0.6655(5) 0.6813(3) 0.088(3) Uani 1 1 d . . .
H47A H 0.9278 0.6601 0.6983 0.131 Uiso 1 1 calc R . .
H47B H 0.8344 0.6353 0.6886 0.131 Uiso 1 1 calc R . .
H47C H 0.8881 0.7102 0.7003 0.131 Uiso 1 1 calc R . .
C5 C 0.4902(5) 0.4404(3) 0.0526(3) 0.054(2) Uani 1 1 d . . .
H5A H 0.4532 0.4610 0.0552 0.065 Uiso 1 1 calc R . .
H5B H 0.5123 0.4507 0.0214 0.065 Uiso 1 1 calc R . .
C51 C 0.5588(5) 0.4679(3) 0.1132(3) 0.0532(19) Uani 1 1 d . . .
C52 C 0.6364(4) 0.4768(3) 0.1188(3) 0.0478(18) Uani 1 1 d . . .
C53 C 0.6956(4) 0.4939(3) 0.1752(3) 0.0487(18) Uani 1 1 d . . .
C54 C 0.6739(5) 0.5052(3) 0.2264(3) 0.0539(19) Uani 1 1 d . . .
H54 H 0.7125 0.5164 0.2649 0.065 Uiso 1 1 calc R . .
C55 C 0.5990(5) 0.5003(3) 0.2222(3) 0.0519(19) Uani 1 1 d . . .
C56 C 0.5397(4) 0.4814(3) 0.1657(3) 0.0523(19) Uani 1 1 d . . .
H56 H 0.4875 0.4778 0.1627 0.063 Uiso 1 1 calc R . .
O52 O 0.6556(3) 0.4653(2) 0.0677(2) 0.0548(13) Uani 1 1 d . . .
C521 C 0.6687(5) 0.5159(4) 0.0416(4) 0.067(2) Uani 1 1 d . . .
H52A H 0.6266 0.5314 0.0416 0.080 Uiso 1 1 calc R . .
H52B H 0.6624 0.4973 -0.0009 0.080 Uiso 1 1 calc R . .
C522 C 0.7508(5) 0.5742(4) 0.0735(4) 0.069(2) Uani 1 1 d . . .
H52C H 0.7591 0.5910 0.1166 0.082 Uiso 1 1 calc R . .
H52D H 0.7931 0.5597 0.0705 0.082 Uiso 1 1 calc R . .
C523 C 0.7596(5) 0.6283(4) 0.0476(4) 0.075(2) Uani 1 1 d . . .
H52E H 0.7146 0.6402 0.0475 0.090 Uiso 1 1 calc R . .
H52F H 0.7557 0.6124 0.0054 0.090 Uiso 1 1 calc R . .
C524 C 0.8396(6) 0.6894(4) 0.0828(4) 0.091(3) Uani 1 1 d . . .
H52G H 0.8844 0.6782 0.0802 0.109 Uiso 1 1 calc R . .
H52H H 0.8454 0.7032 0.1257 0.109 Uiso 1 1 calc R . .
C525 C 0.8462(7) 0.7472(5) 0.0594(4) 0.107(4) Uani 1 1 d . . .
H52I H 0.8983 0.7843 0.0833 0.160 Uiso 1 1 calc R . .
H52J H 0.8029 0.7595 0.0629 0.160 Uiso 1 1 calc R . .
H52K H 0.8415 0.7342 0.0171 0.160 Uiso 1 1 calc R . .
N51 N 0.5835(4) 0.5176(3) 0.2771(2) 0.0554(16) Uani 1 1 d . . .
H51 H 0.6260 0.5430 0.3097 0.066 Uiso 1 1 calc R . .
C57 C 0.5128(5) 0.4999(4) 0.2845(3) 0.0543(19) Uani 1 1 d . . .
O57 O 0.4474(3) 0.4689(3) 0.2432(2) 0.0666(15) Uani 1 1 d . . .
N52 N 0.5195(4) 0.5206(3) 0.3442(3) 0.0602(17) Uani 1 1 d . . .
H52 H 0.5673 0.5363 0.3722 0.072 Uiso 1 1 calc R . .
C571 C 0.4538(4) 0.5178(3) 0.3624(3) 0.0511(19) Uani 1 1 d . . .
C572 C 0.3904(5) 0.5280(3) 0.3291(3) 0.057(2) Uani 1 1 d . . .
H572 H 0.3897 0.5362 0.2925 0.069 Uiso 1 1 calc R . .
C573 C 0.3281(5) 0.5261(4) 0.3508(3) 0.061(2) Uani 1 1 d . . .
H573 H 0.2851 0.5325 0.3278 0.074 Uiso 1 1 calc R . .
C574 C 0.3263(5) 0.5153(3) 0.4036(3) 0.058(2) Uani 1 1 d . . .
C575 C 0.3875(5) 0.5039(3) 0.4354(3) 0.060(2) Uani 1 1 d . . .
H575 H 0.3864 0.4946 0.4713 0.072 Uiso 1 1 calc R . .
C576 C 0.4519(5) 0.5057(3) 0.4160(3) 0.057(2) Uani 1 1 d . . .
H576 H 0.4941 0.4987 0.4394 0.069 Uiso 1 1 calc R . .
C577 C 0.2595(5) 0.5172(4) 0.4273(4) 0.069(2) Uani 1 1 d . . .
H57A H 0.2218 0.5263 0.3991 0.103 Uiso 1 1 calc R . .
H57B H 0.2831 0.5514 0.4667 0.103 Uiso 1 1 calc R . .
H57C H 0.2310 0.4752 0.4312 0.103 Uiso 1 1 calc R . .
C6 C 0.7777(4) 0.4971(3) 0.1811(3) 0.0520(19) Uani 1 1 d . . .
H6A H 0.8177 0.5315 0.2192 0.062 Uiso 1 1 calc R . .
H6B H 0.7923 0.5089 0.1475 0.062 Uiso 1 1 calc R . .
C61 C 0.7805(4) 0.4331(3) 0.1804(3) 0.0482(18) Uani 1 1 d . . .
C62 C 0.7729(4) 0.3883(3) 0.1277(3) 0.0470(18) Uani 1 1 d . . .
C63 C 0.7615(4) 0.3250(3) 0.1251(3) 0.0510(19) Uani 1 1 d . . .
C64 C 0.7666(4) 0.3098(3) 0.1772(3) 0.0476(18) Uani 1 1 d . . .
H64 H 0.7582 0.2669 0.1759 0.057 Uiso 1 1 calc R . .
C65 C 0.7835(4) 0.3555(3) 0.2316(3) 0.0503(18) Uani 1 1 d . . .
C66 C 0.7862(4) 0.4162(3) 0.2312(3) 0.0539(19) Uani 1 1 d . . .
H66 H 0.7922 0.4463 0.2672 0.065 Uiso 1 1 calc R . .
O62 O 0.7767(3) 0.4073(2) 0.0777(2) 0.0552(13) Uani 1 1 d . . .
C621 C 0.8558(5) 0.4456(4) 0.0809(4) 0.079(3) Uani 1 1 d . . .
H62A H 0.8890 0.4728 0.1234 0.095 Uiso 1 1 calc R . .
H62B H 0.8531 0.4750 0.0576 0.095 Uiso 1 1 calc R . .
C622 C 0.8965(6) 0.4059(5) 0.0573(5) 0.083(3) Uani 1 1 d . . .
H62C H 0.9016 0.3780 0.0819 0.100 Uiso 1 1 calc R . .
H62D H 0.8621 0.3772 0.0155 0.100 Uiso 1 1 calc R . .
C623 C 0.9783(6) 0.4467(6) 0.0584(6) 0.110(4) Uani 1 1 d . . .
H62E H 1.0131 0.4745 0.1004 0.132 Uiso 1 1 calc R . .
H62F H 0.9734 0.4757 0.0348 0.132 Uiso 1 1 calc R . .
C624 C 1.0187(7) 0.4066(7) 0.0327(6) 0.131(5) Uani 1 1 d . . .
H62G H 1.0224 0.3770 0.0556 0.157 Uiso 1 1 calc R . .
H62H H 0.9843 0.3795 -0.0096 0.157 Uiso 1 1 calc R . .
C625 C 1.1025(9) 0.4472(10) 0.0345(8) 0.215(10) Uani 1 1 d . . .
H62I H 1.1237 0.4185 0.0164 0.323 Uiso 1 1 calc R . .
H62J H 1.1380 0.4725 0.0763 0.323 Uiso 1 1 calc R . .
H62K H 1.0996 0.4768 0.0119 0.323 Uiso 1 1 calc R . .
N61 N 0.8023(4) 0.3373(3) 0.2832(3) 0.0605(18) Uani 1 1 d . . .
H61 H 0.8025 0.2988 0.2765 0.073 Uiso 1 1 calc R . .
C67 C 0.8203(5) 0.3712(4) 0.3419(3) 0.054(2) Uani 1 1 d . . .
O67 O 0.8116(3) 0.4221(2) 0.3572(2) 0.0658(15) Uani 1 1 d . . .
N62 N 0.8476(4) 0.3444(3) 0.3811(3) 0.0659(19) Uani 1 1 d . . .
H62 H 0.8440 0.3055 0.3649 0.079 Uiso 1 1 calc R . .
C671 C 0.8811(5) 0.3702(4) 0.4446(3) 0.062(2) Uani 1 1 d . . .
C672 C 0.8987(7) 0.4327(4) 0.4779(4) 0.102(4) Uani 1 1 d . . .
H672 H 0.8875 0.4613 0.4585 0.123 Uiso 1 1 calc R . .
C673 C 0.9328(8) 0.4530(5) 0.5399(4) 0.118(5) Uani 1 1 d . . .
H673 H 0.9407 0.4948 0.5625 0.141 Uiso 1 1 calc R . .
C674 C 0.9552(7) 0.4170(5) 0.5696(4) 0.089(3) Uani 1 1 d . . .
C675 C 0.9356(6) 0.3535(5) 0.5363(4) 0.086(3) Uani 1 1 d . . .
H675 H 0.9481 0.3255 0.5560 0.103 Uiso 1 1 calc R . .
C676 C 0.8981(5) 0.3312(4) 0.4746(4) 0.068(2) Uani 1 1 d . . .
H676 H 0.8836 0.2874 0.4525 0.082 Uiso 1 1 calc R . .
C677 C 0.9972(9) 0.4401(5) 0.6386(4) 0.137(5) Uani 1 1 d . . .
H67A H 1.0079 0.4055 0.6501 0.205 Uiso 1 1 calc R . .
H67B H 0.9622 0.4507 0.6584 0.205 Uiso 1 1 calc R . .
H67C H 1.0479 0.4788 0.6512 0.205 Uiso 1 1 calc R . .
C7 C 0.7408(4) 0.2723(3) 0.0669(3) 0.0521(19) Uani 1 1 d . . .
H7A H 0.7736 0.2481 0.0744 0.062 Uiso 1 1 calc R . .
H7B H 0.7542 0.2925 0.0369 0.062 Uiso 1 1 calc R . .
C71 C 0.6520(4) 0.2251(3) 0.0417(3) 0.0480(18) Uani 1 1 d . . .
C72 C 0.5957(5) 0.2380(3) 0.0047(3) 0.0496(19) Uani 1 1 d . . .
C73 C 0.5127(4) 0.1972(3) -0.0163(3) 0.0468(18) Uani 1 1 d . . .
C74 C 0.4897(5) 0.1434(3) 0.0021(3) 0.0520(19) Uani 1 1 d . . .
H74 H 0.4341 0.1151 -0.0115 0.062 Uiso 1 1 calc R . .
C75 C 0.5438(5) 0.1291(3) 0.0392(3) 0.0500(19) Uani 1 1 d . . .
C76 C 0.6266(4) 0.1699(3) 0.0595(3) 0.0503(18) Uani 1 1 d . . .
H76 H 0.6646 0.1604 0.0848 0.060 Uiso 1 1 calc R . .
O72 O 0.6211(3) 0.2932(2) -0.0110(2) 0.0604(14) Uani 1 1 d . . .
C721 C 0.6386(5) 0.2847(4) -0.0650(4) 0.068(2) Uani 1 1 d . . .
H72A H 0.5910 0.2497 -0.0987 0.082 Uiso 1 1 calc R . .
H72B H 0.6835 0.2720 -0.0603 0.082 Uiso 1 1 calc R . .
C722 C 0.6610(7) 0.3470(5) -0.0785(5) 0.103(3) Uani 1 1 d . . .
H72C H 0.7151 0.3788 -0.0497 0.123 Uiso 1 1 calc R . .
H72D H 0.6225 0.3652 -0.0728 0.123 Uiso 1 1 calc R . .
C723 C 0.6609(12) 0.3380(7) -0.1417(7) 0.189(8) Uani 1 1 d . . .
H72E H 0.7049 0.3260 -0.1452 0.226 Uiso 1 1 calc R . .
H72F H 0.6096 0.3013 -0.1699 0.226 Uiso 1 1 calc R . .
C724 C 0.6707(14) 0.3951(9) -0.1600(10) 0.238(11) Uani 1 1 d . . .
H72G H 0.6969 0.4338 -0.1232 0.286 Uiso 1 1 calc R . .
H72H H 0.7080 0.3996 -0.1825 0.286 Uiso 1 1 calc R . .
C725 C 0.5990(14) 0.3957(10) -0.1964(9) 0.232(10) Uani 1 1 d . . .
H72I H 0.6128 0.4371 -0.2041 0.348 Uiso 1 1 calc R . .
H72J H 0.5609 0.3908 -0.1751 0.348 Uiso 1 1 calc R . .
H72K H 0.5746 0.3598 -0.2347 0.348 Uiso 1 1 calc R . .
N71 N 0.5149(4) 0.0715(3) 0.0535(3) 0.0548(16) Uani 1 1 d . . .
H71 H 0.4671 0.0418 0.0286 0.066 Uiso 1 1 calc R . .
C77 C 0.5490(5) 0.0555(4) 0.0991(3) 0.056(2) Uani 1 1 d . . .
O77 O 0.6142(3) 0.0919(2) 0.1403(2) 0.0549(13) Uani 1 1 d . . .
N72 N 0.5026(4) -0.0059(3) 0.0977(3) 0.0551(16) Uani 1 1 d . . .
H72 H 0.4551 -0.0275 0.0689 0.066 Uiso 1 1 calc R . .
C771 C 0.5239(5) -0.0370(3) 0.1375(3) 0.054(2) Uani 1 1 d . . .
C772 C 0.4637(5) -0.0785(4) 0.1525(3) 0.062(2) Uani 1 1 d . . .
H772 H 0.4103 -0.0828 0.1376 0.074 Uiso 1 1 calc R . .
C773 C 0.4818(6) -0.1135(4) 0.1891(4) 0.068(2) Uani 1 1 d . . .
H773 H 0.4401 -0.1416 0.1986 0.082 Uiso 1 1 calc R . .
C774 C 0.5588(6) -0.1085(4) 0.2121(4) 0.062(2) Uani 1 1 d . . .
C775 C 0.6178(6) -0.0659(4) 0.1985(4) 0.074(3) Uani 1 1 d . . .
H775 H 0.6714 -0.0603 0.2151 0.089 Uiso 1 1 calc R . .
C776 C 0.6023(5) -0.0307(4) 0.1618(3) 0.061(2) Uani 1 1 d . . .
H776 H 0.6446 -0.0024 0.1531 0.073 Uiso 1 1 calc R . .
C777 C 0.5765(6) -0.1484(4) 0.2506(4) 0.087(3) Uani 1 1 d . . .
H77A H 0.5271 -0.1751 0.2554 0.130 Uiso 1 1 calc R . .
H77B H 0.6168 -0.1192 0.2902 0.130 Uiso 1 1 calc R . .
H77C H 0.5972 -0.1767 0.2310 0.130 Uiso 1 1 calc R . .
C8 C 0.4508(4) 0.2120(3) -0.0555(3) 0.053(2) Uani 1 1 d . . .
H8A H 0.4025 0.1710 -0.0806 0.064 Uiso 1 1 calc R . .
H8B H 0.4731 0.2323 -0.0828 0.064 Uiso 1 1 calc R . .
C81 C 0.4267(4) 0.2591(3) -0.0158(3) 0.0470(18) Uani 1 1 d . . .
C82 C 0.4572(4) 0.3249(3) -0.0092(3) 0.0442(17) Uani 1 1 d . . .
C83 C 0.4438(4) 0.3668(3) 0.0346(3) 0.0478(18) Uani 1 1 d . . .
C84 C 0.3910(4) 0.3399(3) 0.0610(3) 0.0484(18) Uani 1 1 d . . .
H84 H 0.3806 0.3679 0.0891 0.058 Uiso 1 1 calc R . .
C85 C 0.3517(4) 0.2731(3) 0.0483(3) 0.0494(18) Uani 1 1 d . . .
C86 C 0.3735(4) 0.2321(4) 0.0110(3) 0.0520(19) Uani 1 1 d . . .
H86 H 0.3518 0.1868 0.0046 0.062 Uiso 1 1 calc R . .
O82 O 0.5011(3) 0.3495(2) -0.0427(2) 0.0536(13) Uani 1 1 d . . .
C821 C 0.4581(5) 0.3665(4) -0.0891(3) 0.069(2) Uani 1 1 d . . .
H82A H 0.4317 0.3914 -0.0717 0.083 Uiso 1 1 calc R . .
H82B H 0.4974 0.3954 -0.1025 0.083 Uiso 1 1 calc R . .
C822 C 0.3984(7) 0.3124(5) -0.1408(4) 0.109(4) Uani 1 1 d . . .
H82C H 0.3595 0.2826 -0.1278 0.131 Uiso 1 1 calc R . .
H82D H 0.4245 0.2882 -0.1597 0.131 Uiso 1 1 calc R . .
C823 C 0.3518(11) 0.3348(6) -0.1887(5) 0.198(10) Uani 1 1 d . . .
H82E H 0.3466 0.3729 -0.1662 0.237 Uiso 1 1 calc R . .
H82F H 0.3865 0.3502 -0.2116 0.237 Uiso 1 1 calc R . .
C824 C 0.2800(12) 0.2937(10) -0.2281(9) 0.200(8) Uani 1 1 d . . .
H82G H 0.2448 0.2780 -0.2055 0.240 Uiso 1 1 calc R . .
H82H H 0.2847 0.2557 -0.2512 0.240 Uiso 1 1 calc R . .
C825 C 0.2390(9) 0.3173(6) -0.2716(6) 0.153(6) Uani 1 1 d . . .
H82I H 0.1889 0.2812 -0.3007 0.230 Uiso 1 1 calc R . .
H82J H 0.2740 0.3355 -0.2928 0.230 Uiso 1 1 calc R . .
H82K H 0.2268 0.3511 -0.2500 0.230 Uiso 1 1 calc R . .
N81 N 0.2917(4) 0.2506(3) 0.0730(3) 0.0529(16) Uani 1 1 d . . .
H81 H 0.2797 0.2805 0.0917 0.063 Uiso 1 1 calc R . .
C87 C 0.2504(5) 0.1903(4) 0.0721(3) 0.056(2) Uani 1 1 d . . .
O87 O 0.2640(3) 0.1431(2) 0.0512(2) 0.0687(15) Uani 1 1 d . . .
N82 N 0.1918(4) 0.1827(3) 0.0963(3) 0.0564(16) Uani 1 1 d . . .
H82 H 0.1882 0.2187 0.1118 0.068 Uiso 1 1 calc R . .
C871 C 0.1362(4) 0.1266(3) 0.1004(3) 0.0534(19) Uani 1 1 d . . .
C872 C 0.1183(5) 0.0642(4) 0.0637(4) 0.075(3) Uani 1 1 d . . .
H872 H 0.1433 0.0574 0.0353 0.090 Uiso 1 1 calc R . .
C873 C 0.0610(6) 0.0125(4) 0.0718(5) 0.090(3) Uani 1 1 d . . .
H873 H 0.0500 -0.0299 0.0483 0.108 Uiso 1 1 calc R . .
C874 C 0.0199(5) 0.0157(4) 0.1087(4) 0.073(2) Uani 1 1 d . . .
C875 C 0.0404(5) 0.0798(5) 0.1451(4) 0.075(3) Uani 1 1 d . . .
H875 H 0.0151 0.0863 0.1734 0.090 Uiso 1 1 calc R . .
C876 C 0.0967(5) 0.1322(4) 0.1397(4) 0.066(2) Uani 1 1 d . . .
H876 H 0.1088 0.1745 0.1644 0.079 Uiso 1 1 calc R . .
C877 C -0.0437(6) -0.0425(4) 0.1122(5) 0.102(3) Uani 1 1 d . . .
H87A H -0.0652 -0.0281 0.1425 0.153 Uiso 1 1 calc R . .
H87B H -0.0202 -0.0712 0.1237 0.153 Uiso 1 1 calc R . .
H87C H -0.0872 -0.0660 0.0730 0.153 Uiso 1 1 calc R . .
C911 C 0.1906(7) 0.8302(7) 0.1595(5) 0.119(4) Uani 1 1 d D . .
C912 C 0.2008(8) 0.8900(7) 0.1531(5) 0.126(5) Uani 1 1 d D . .
H912 H 0.2425 0.9128 0.1404 0.151 Uiso 1 1 calc R . .
C913 C 0.1485(9) 0.9157(5) 0.1656(5) 0.115(5) Uani 1 1 d D . .
H913 H 0.1555 0.9564 0.1608 0.139 Uiso 1 1 calc R . .
C914 C 0.0867(8) 0.8852(6) 0.1846(5) 0.112(4) Uani 1 1 d D . .
H914 H 0.0517 0.9036 0.1929 0.135 Uiso 1 1 calc R . .
C915 C 0.0797(7) 0.8258(6) 0.1907(5) 0.115(4) Uani 1 1 d D . .
H915 H 0.0380 0.8027 0.2033 0.138 Uiso 1 1 calc R . .
C916 C 0.1306(7) 0.7988(6) 0.1794(6) 0.116(4) Uani 1 1 d D . .
H916 H 0.1245 0.7587 0.1853 0.139 Uiso 1 1 calc R . .
C917 C 0.2474(9) 0.8027(9) 0.1455(7) 0.204(8) Uani 1 1 d D . .
H91A H 0.2339 0.7609 0.1523 0.307 Uiso 1 1 calc R . .
H91B H 0.3027 0.8330 0.1718 0.307 Uiso 1 1 calc R . .
H91C H 0.2426 0.7963 0.1034 0.307 Uiso 1 1 calc R . .
C921 C 0.5404(5) 0.2861(5) 0.1885(4) 0.084(3) Uani 1 1 d D . .
C922 C 0.5512(7) 0.2350(5) 0.2029(6) 0.115(4) Uani 1 1 d D . .
H922 H 0.5742 0.2126 0.1812 0.138 Uiso 1 1 calc R . .
C923 C 0.5292(8) 0.2158(7) 0.2483(7) 0.168(8) Uani 1 1 d D . .
H923 H 0.5429 0.1826 0.2570 0.202 Uiso 1 1 calc R . .
C924 C 0.4905(9) 0.2375(7) 0.2830(7) 0.213(12) Uani 1 1 d D . .
H924 H 0.4733 0.2214 0.3123 0.256 Uiso 1 1 calc R . .
C925 C 0.4823(9) 0.2884(8) 0.2652(6) 0.163(7) Uani 1 1 d D . .
H925 H 0.4569 0.3088 0.2861 0.195 Uiso 1 1 calc R . .
C926 C 0.5043(7) 0.3149(5) 0.2230(5) 0.119(4) Uani 1 1 d D . .
H926 H 0.4954 0.3511 0.2174 0.143 Uiso 1 1 calc R . .
C927 C 0.5639(7) 0.3117(5) 0.1431(4) 0.108(4) Uani 1 1 d D . .
H92A H 0.5499 0.3480 0.1420 0.163 Uiso 1 1 calc R . .
H92B H 0.5356 0.2774 0.1036 0.163 Uiso 1 1 calc R . .
H92C H 0.6220 0.3268 0.1531 0.163 Uiso 1 1 calc R . .
C931 C 0.1751(8) 0.1340(6) 0.7836(6) 0.124(4) Uani 1 1 d D . .
C932 C 0.1897(9) 0.1154(7) 0.7293(7) 0.134(5) Uani 1 1 d D . .
H932 H 0.2318 0.1026 0.7289 0.160 Uiso 1 1 calc R . .
C933 C 0.1402(11) 0.1163(7) 0.6765(7) 0.160(6) Uani 1 1 d D . .
H933 H 0.1539 0.1062 0.6418 0.191 Uiso 1 1 calc R . .
C934 C 0.0748(12) 0.1297(8) 0.6683(9) 0.187(8) Uani 1 1 d D . .
H934 H 0.0415 0.1277 0.6310 0.224 Uiso 1 1 calc R . .
C935 C 0.0651(9) 0.1469(6) 0.7234(7) 0.134(5) Uani 1 1 d D . .
H935 H 0.0222 0.1589 0.7227 0.161 Uiso 1 1 calc R . .
C936 C 0.1085(7) 0.1491(5) 0.7786(6) 0.111(4) Uani 1 1 d D . .
H936 H 0.0941 0.1604 0.8127 0.133 Uiso 1 1 calc R . .
C937 C 0.2231(7) 0.1350(6) 0.8413(6) 0.163(6) Uani 1 1 d D . .
H93A H 0.2665 0.1237 0.8363 0.245 Uiso 1 1 calc R . .
H93B H 0.1888 0.1035 0.8551 0.245 Uiso 1 1 calc R . .
H93C H 0.2461 0.1786 0.8710 0.245 Uiso 1 1 calc R . .
C941 C 0.8979(9) 0.0987(7) 0.4211(7) 0.149(5) Uani 1 1 d D . .
C942 C 0.9218(10) 0.1659(7) 0.4390(8) 0.173(7) Uani 1 1 d D . .
H942 H 0.8880 0.1831 0.4203 0.208 Uiso 1 1 calc R . .
C943 C 0.9972(11) 0.2080(7) 0.4853(9) 0.206(9) Uani 1 1 d D . .
H943 H 1.0110 0.2530 0.4933 0.247 Uiso 1 1 calc R . .
C944 C 1.0551(14) 0.1938(8) 0.5216(9) 0.39(3) Uani 1 1 d D . .
H944 H 1.1029 0.2236 0.5544 0.474 Uiso 1 1 calc R . .
C945 C 1.0258(13) 0.1255(10) 0.4980(11) 0.299(17) Uani 1 1 d D . .
H945 H 1.0589 0.1082 0.5175 0.359 Uiso 1 1 calc R . .
C946 C 0.9552(12) 0.0792(8) 0.4503(9) 0.232(12) Uani 1 1 d D . .
H946 H 0.9460 0.0350 0.4376 0.278 Uiso 1 1 calc R . .
C947 C 0.8190(9) 0.0548(7) 0.3710(7) 0.188(7) Uani 1 1 d D . .
H94A H 0.7907 0.0805 0.3593 0.282 Uiso 1 1 calc R . .
H94B H 0.7862 0.0221 0.3846 0.282 Uiso 1 1 calc R . .
H94C H 0.8286 0.0331 0.3363 0.282 Uiso 1 1 calc R . .
C951 C 0.9646(13) 0.3187(14) 0.7326(9) 0.55(5) Uani 1 1 d D . .
C952 C 0.8875(8) 0.3188(7) 0.7159(9) 0.31(2) Uani 1 1 d D . .
H952 H 0.8503 0.2930 0.6763 0.375 Uiso 1 1 calc R . .
C953 C 0.8640(15) 0.3549(10) 0.7551(12) 0.61(5) Uani 1 1 d D . .
H953 H 0.8219 0.3657 0.7381 0.731 Uiso 1 1 calc R . .
C954 C 0.8993(14) 0.3764(10) 0.8185(11) 0.39(3) Uani 1 1 d D . .
H954 H 0.8778 0.3908 0.8471 0.474 Uiso 1 1 calc R . .
C955 C 0.9722(18) 0.3720(19) 0.8301(11) 0.44(3) Uani 1 1 d DU . .
H955 H 1.0012 0.3851 0.8719 0.528 Uiso 1 1 calc R . .
C956 C 1.0125(10) 0.3527(10) 0.7948(9) 0.52(4) Uani 1 1 d D . .
H956 H 1.0675 0.3616 0.8107 0.629 Uiso 1 1 calc R . .
C957 C 0.9994(11) 0.2918(10) 0.6904(10) 0.33(2) Uani 1 1 d D . .
H95A H 0.9605 0.2736 0.6492 0.490 Uiso 1 1 calc R . .
H95B H 1.0115 0.2576 0.7015 0.490 Uiso 1 1 calc R . .
H95C H 1.0489 0.3266 0.6929 0.490 Uiso 1 1 calc R . .

loop_
_atom_site_aniso_label
_atom_site_aniso_U_11
_atom_site_aniso_U_22
_atom_site_aniso_U_33
_atom_site_aniso_U_23
_atom_site_aniso_U_13
_atom_site_aniso_U_12
C1 0.047(5) 0.047(4) 0.045(4) 0.002(3) 0.006(4) 0.016(4)
C11 0.037(4) 0.048(4) 0.051(4) 0.011(4) 0.009(3) 0.016(3)
C12 0.043(5) 0.052(4) 0.056(5) 0.013(4) 0.019(4) 0.024(4)
C13 0.037(4) 0.055(4) 0.051(4) 0.001(4) 0.016(4) 0.021(4)
C14 0.041(4) 0.048(4) 0.054(4) 0.007(4) 0.006(3) 0.022(4)
C15 0.050(5) 0.054(5) 0.066(5) 0.017(4) 0.017(4) 0.029(4)
C16 0.044(5) 0.042(4) 0.055(5) 0.004(4) 0.008(4) 0.014(3)
O12 0.056(4) 0.055(3) 0.052(3) 0.010(3) 0.012(3) 0.010(3)
C121 0.122(11) 0.155(11) 0.105(10) 0.085(9) 0.049(8) 0.041(9)
C122 0.17(4) 0.07(2) 0.67(13) 0.15(4) -0.18(6) -0.03(2)
C12' 0.054(16) 0.44(6) 0.003(10) 0.006(16) -0.008(9) 0.04(3)
C123 0.155(18) 0.29(3) 0.27(3) 0.17(2) 0.13(2) 0.120(19)
C124 0.21(4) 0.18(4) 0.035(14) -0.014(17) 0.033(18) 0.07(3)
C12" 0.41(8) 0.31(6) 0.12(3) 0.12(4) 0.12(4) 0.30(6)
C125 0.21(2) 0.192(18) 0.22(2) -0.023(16) 0.071(18) 0.113(16)
N11 0.052(4) 0.050(4) 0.060(4) 0.014(3) -0.007(3) 0.015(3)
C17 0.050(5) 0.074(6) 0.062(5) 0.018(5) 0.017(4) 0.032(5)
O17 0.054(4) 0.062(3) 0.069(3) 0.013(3) 0.007(3) 0.023(3)
N12 0.045(4) 0.062(4) 0.071(4) 0.029(3) 0.024(3) 0.029(3)
S1 0.0466(12) 0.0742(14) 0.0590(12) 0.0211(11) 0.0189(10) 0.0332(11)
O11S 0.072(4) 0.074(4) 0.052(3) -0.003(3) 0.015(3) 0.038(3)
O12S 0.055(4) 0.098(4) 0.073(4) 0.046(3) 0.032(3) 0.038(3)
C171 0.036(4) 0.070(5) 0.052(4) 0.011(4) 0.010(3) 0.028(4)
C172 0.059(6) 0.051(5) 0.057(5) 0.000(4) 0.010(4) 0.020(4)
C173 0.054(6) 0.073(6) 0.070(5) 0.002(4) 0.021(5) 0.025(5)
C174 0.036(5) 0.081(6) 0.064(5) 0.005(4) 0.007(4) 0.032(4)
C175 0.045(5) 0.079(6) 0.057(5) 0.018(4) 0.007(4) 0.020(4)
C176 0.041(5) 0.064(5) 0.067(5) 0.011(4) 0.014(4) 0.022(4)
C177 0.055(6) 0.123(8) 0.090(7) -0.017(6) 0.018(5) 0.040(6)
C2 0.041(5) 0.049(4) 0.058(5) 0.009(4) 0.013(4) 0.015(4)
C21 0.032(4) 0.043(4) 0.042(4) 0.001(3) 0.015(3) 0.006(3)
C22 0.038(4) 0.044(4) 0.039(4) 0.003(3) 0.001(3) 0.012(3)
C23 0.040(4) 0.035(4) 0.051(4) 0.005(3) 0.008(4) 0.003(3)
C24 0.046(5) 0.047(4) 0.047(4) 0.008(3) 0.017(4) 0.015(4)
C25 0.047(5) 0.051(4) 0.036(4) 0.009(3) 0.008(3) 0.020(4)
C26 0.039(4) 0.046(4) 0.056(5) 0.009(3) 0.010(4) 0.018(3)
O22 0.048(3) 0.046(3) 0.050(3) 0.018(2) 0.016(2) 0.012(2)
C221 0.077(7) 0.059(5) 0.061(5) 0.019(4) 0.015(5) 0.013(5)
C222 0.116(10) 0.057(6) 0.111(8) 0.032(6) 0.035(7) -0.011(6)
C223 0.147(13) 0.135(11) 0.125(10) 0.047(9) 0.056(9) 0.005(9)
C224 0.36(3) 0.095(9) 0.134(12) -0.002(9) 0.150(16) -0.088(13)
C225 0.70(7) 0.46(4) 0.38(4) 0.32(4) 0.30(4) 0.51(5)
N21 0.058(4) 0.053(4) 0.053(4) 0.010(3) 0.015(3) 0.026(3)
C27 0.045(5) 0.051(4) 0.040(4) 0.001(4) 0.005(3) 0.016(4)
O27 0.059(4) 0.054(3) 0.049(3) 0.001(2) 0.006(3) 0.030(3)
N22 0.063(4) 0.041(3) 0.033(3) -0.004(3) 0.007(3) 0.016(3)
S2 0.0548(13) 0.0550(11) 0.0455(11) 0.0031(9) 0.0109(9) 0.0219(10)
O21S 0.091(4) 0.077(4) 0.045(3) 0.011(3) 0.013(3) 0.053(3)
O22S 0.044(3) 0.061(3) 0.059(3) -0.001(2) 0.015(3) 0.022(3)
C271 0.050(5) 0.057(5) 0.040(4) 0.007(3) 0.011(3) 0.025(4)
C272 0.053(6) 0.078(6) 0.064(5) -0.003(4) 0.005(4) 0.028(5)
C273 0.042(6) 0.100(8) 0.080(7) 0.000(6) 0.017(5) 0.018(6)
C274 0.052(6) 0.088(7) 0.049(5) -0.019(5) 0.015(4) 0.001(5)
C275 0.072(7) 0.063(5) 0.062(5) 0.005(4) 0.020(5) 0.013(5)
C276 0.052(5) 0.068(5) 0.045(4) 0.004(4) 0.015(4) 0.021(4)
C277 0.093(9) 0.124(9) 0.092(8) -0.002(7) 0.053(7) -0.013(7)
C3 0.053(5) 0.037(4) 0.053(4) 0.012(3) 0.019(4) 0.018(4)
C31 0.049(5) 0.043(4) 0.053(4) 0.018(3) 0.011(4) 0.014(4)
C32 0.048(5) 0.042(4) 0.048(4) 0.013(3) 0.008(4) 0.017(4)
C33 0.040(4) 0.038(4) 0.044(4) 0.011(3) 0.005(3) 0.007(3)
C34 0.039(4) 0.043(4) 0.047(4) 0.015(3) 0.012(3) 0.011(3)
C35 0.041(5) 0.052(4) 0.053(4) 0.018(4) 0.015(4) 0.016(4)
C36 0.047(5) 0.050(4) 0.054(4) 0.015(4) 0.016(4) 0.015(4)
O32 0.050(3) 0.044(3) 0.051(3) 0.016(2) 0.017(2) 0.020(2)
C321 0.052(5) 0.050(4) 0.043(4) 0.013(3) 0.006(4) 0.018(4)
C322 0.043(5) 0.053(4) 0.057(4) 0.018(4) 0.021(4) 0.017(4)
C323 0.057(5) 0.054(4) 0.055(4) 0.016(4) 0.024(4) 0.020(4)
C324 0.062(6) 0.061(5) 0.063(5) 0.022(4) 0.028(4) 0.025(4)
C325 0.101(8) 0.076(6) 0.078(6) 0.038(5) 0.042(6) 0.037(5)
N31 0.043(4) 0.050(3) 0.050(4) 0.001(3) 0.012(3) 0.011(3)
C37 0.050(5) 0.063(5) 0.056(5) 0.021(4) 0.021(4) 0.029(4)
O37 0.048(3) 0.061(3) 0.047(3) -0.001(2) 0.007(3) 0.016(3)
N32 0.051(4) 0.065(4) 0.038(3) 0.007(3) 0.012(3) 0.021(3)
S3 0.0444(12) 0.0604(12) 0.0584(12) 0.0119(10) 0.0144(10) 0.0181(10)
O31S 0.043(3) 0.043(3) 0.063(3) -0.001(2) 0.005(2) 0.009(2)
O32S 0.069(4) 0.083(4) 0.049(3) 0.019(3) 0.023(3) 0.029(3)
C371 0.043(5) 0.052(4) 0.066(5) 0.016(4) 0.017(4) 0.014(4)
C372 0.066(6) 0.059(5) 0.060(5) 0.005(4) 0.017(4) 0.010(5)
C373 0.082(7) 0.063(5) 0.086(6) 0.021(5) 0.038(6) 0.035(5)
C374 0.055(6) 0.072(6) 0.123(8) 0.048(6) 0.029(6) 0.025(5)
C375 0.059(6) 0.062(6) 0.121(8) 0.021(6) -0.003(6) 0.018(5)
C376 0.065(6) 0.051(5) 0.104(7) 0.015(5) -0.005(5) 0.019(5)
C377 0.092(9) 0.105(8) 0.205(13) 0.080(9) 0.055(9) 0.055(7)
C4 0.056(5) 0.047(4) 0.040(4) 0.011(3) 0.015(4) 0.017(4)
C41 0.048(5) 0.034(4) 0.039(4) 0.005(3) 0.003(3) 0.005(3)
C42 0.032(4) 0.045(4) 0.043(4) -0.001(3) 0.008(3) 0.003(3)
C43 0.045(5) 0.050(4) 0.040(4) -0.008(3) 0.005(3) 0.017(4)
C44 0.057(5) 0.052(4) 0.047(4) 0.013(4) 0.013(4) 0.021(4)
C45 0.053(5) 0.057(5) 0.042(4) 0.004(4) 0.013(4) 0.019(4)
C46 0.041(4) 0.038(4) 0.047(4) -0.003(3) 0.007(3) 0.015(3)
O42 0.054(3) 0.044(3) 0.039(3) 0.002(2) 0.015(2) 0.014(2)
C421 0.080(6) 0.052(4) 0.050(4) 0.015(4) 0.025(4) 0.022(4)
C422 0.099(8) 0.072(6) 0.056(5) 0.007(4) 0.016(5) 0.035(6)
C423 0.082(7) 0.060(5) 0.058(5) 0.019(4) 0.012(5) 0.023(5)
C424 0.104(9) 0.080(6) 0.074(6) 0.018(5) 0.021(6) 0.027(6)
C425 0.117(10) 0.085(7) 0.094(7) 0.034(6) 0.010(7) 0.037(7)
N41 0.075(5) 0.054(4) 0.064(4) 0.020(3) 0.035(4) 0.037(4)
C47 0.055(5) 0.047(4) 0.043(4) 0.013(3) 0.006(4) 0.019(4)
O47 0.063(4) 0.053(3) 0.065(3) 0.013(3) 0.019(3) 0.029(3)
N42 0.068(5) 0.037(3) 0.049(3) 0.011(3) 0.021(3) 0.019(3)
S4 0.0594(14) 0.0437(10) 0.0502(11) 0.0111(9) 0.0070(10) 0.0167(10)
O41S 0.062(4) 0.047(3) 0.052(3) 0.009(2) -0.007(3) 0.022(3)
O42S 0.061(4) 0.053(3) 0.061(3) 0.016(2) 0.023(3) 0.009(3)
C471 0.048(5) 0.056(4) 0.044(4) 0.010(4) 0.002(4) 0.017(4)
C472 0.050(5) 0.062(5) 0.057(5) 0.017(4) 0.010(4) 0.020(4)
C473 0.042(5) 0.080(6) 0.055(5) 0.014(4) 0.000(4) 0.016(4)
C474 0.047(5) 0.077(6) 0.053(5) 0.006(4) 0.001(4) 0.020(4)
C475 0.076(7) 0.077(6) 0.057(5) -0.001(4) 0.009(5) 0.038(5)
C476 0.046(5) 0.073(5) 0.056(5) 0.011(4) -0.001(4) 0.025(4)
C477 0.074(7) 0.104(7) 0.057(5) 0.012(5) 0.016(5) 0.023(6)
C5 0.059(5) 0.051(4) 0.046(4) 0.010(3) 0.003(4) 0.032(4)
C51 0.049(5) 0.050(4) 0.049(4) 0.009(3) 0.011(4) 0.017(4)
C52 0.046(5) 0.057(4) 0.044(4) 0.017(3) 0.015(4) 0.026(4)
C53 0.045(5) 0.043(4) 0.055(4) 0.016(3) 0.012(4) 0.019(3)
C54 0.045(5) 0.062(5) 0.047(4) 0.014(4) 0.005(4) 0.025(4)
C55 0.053(5) 0.051(4) 0.041(4) 0.007(3) 0.005(4) 0.024(4)
C56 0.039(4) 0.055(4) 0.057(5) 0.014(4) 0.010(4) 0.022(4)
O52 0.053(3) 0.060(3) 0.052(3) 0.016(2) 0.019(3) 0.026(3)
C521 0.061(6) 0.076(5) 0.066(5) 0.028(5) 0.026(4) 0.027(5)
C522 0.053(5) 0.080(6) 0.078(6) 0.031(5) 0.022(5) 0.032(5)
C523 0.065(6) 0.086(6) 0.076(6) 0.033(5) 0.019(5) 0.037(5)
C524 0.076(7) 0.080(6) 0.093(7) 0.041(6) 0.014(6) 0.012(5)
C525 0.111(10) 0.097(7) 0.087(7) 0.035(6) 0.025(7) 0.023(7)
N51 0.043(4) 0.060(4) 0.038(3) -0.003(3) 0.004(3) 0.013(3)
C57 0.046(5) 0.058(5) 0.053(5) 0.010(4) 0.015(4) 0.022(4)
O57 0.045(3) 0.077(4) 0.053(3) -0.003(3) 0.012(3) 0.018(3)
N52 0.040(4) 0.084(5) 0.043(4) 0.007(3) 0.006(3) 0.026(3)
C571 0.042(5) 0.048(4) 0.046(4) 0.000(3) 0.003(4) 0.019(4)
C572 0.057(5) 0.058(5) 0.056(5) 0.014(4) 0.018(4) 0.029(4)
C573 0.045(5) 0.066(5) 0.055(5) 0.004(4) 0.002(4) 0.023(4)
C574 0.055(5) 0.050(4) 0.050(5) -0.002(4) 0.013(4) 0.016(4)
C575 0.057(6) 0.052(5) 0.050(4) 0.005(4) 0.007(4) 0.017(4)
C576 0.064(6) 0.047(4) 0.046(5) 0.006(3) 0.003(4) 0.024(4)
C577 0.051(5) 0.067(5) 0.074(5) 0.008(4) 0.022(4) 0.018(4)
C6 0.041(5) 0.046(4) 0.052(4) 0.008(3) 0.009(3) 0.009(3)
C61 0.032(4) 0.049(4) 0.055(4) 0.017(4) 0.006(3) 0.016(3)
C62 0.041(4) 0.055(4) 0.044(4) 0.014(4) 0.017(3) 0.021(4)
C63 0.043(5) 0.051(4) 0.056(5) 0.013(4) 0.013(4) 0.022(4)
C64 0.040(4) 0.040(4) 0.060(5) 0.012(4) 0.017(4) 0.017(3)
C65 0.043(5) 0.046(4) 0.057(5) 0.017(4) 0.010(4) 0.020(4)
C66 0.047(5) 0.052(4) 0.056(5) 0.018(4) 0.014(4) 0.017(4)
O62 0.054(3) 0.058(3) 0.060(3) 0.019(3) 0.027(3) 0.027(3)
C621 0.054(6) 0.093(6) 0.098(7) 0.034(5) 0.039(5) 0.030(5)
C622 0.063(6) 0.098(7) 0.115(8) 0.054(6) 0.047(6) 0.043(6)
C623 0.078(8) 0.153(10) 0.169(11) 0.111(9) 0.075(8) 0.072(7)
C624 0.100(9) 0.237(15) 0.167(11) 0.126(11) 0.090(9) 0.130(10)
C625 0.158(15) 0.44(3) 0.261(19) 0.26(2) 0.160(15) 0.224(19)
N61 0.085(5) 0.050(4) 0.048(4) 0.015(3) 0.012(3) 0.039(4)
C67 0.051(5) 0.047(4) 0.050(5) 0.014(4) 0.003(4) 0.017(4)
O67 0.078(4) 0.057(3) 0.062(3) 0.012(3) 0.017(3) 0.038(3)
N62 0.076(5) 0.056(4) 0.047(4) 0.004(3) 0.000(3) 0.031(4)
C671 0.067(6) 0.069(5) 0.046(4) 0.011(4) 0.013(4) 0.037(5)
C672 0.150(11) 0.073(6) 0.056(6) 0.006(5) -0.004(6) 0.055(7)
C673 0.199(14) 0.068(6) 0.067(7) 0.009(5) 0.018(7) 0.064(8)
C674 0.116(9) 0.072(6) 0.059(6) 0.002(5) 0.015(6) 0.042(6)
C675 0.101(8) 0.089(7) 0.061(6) 0.024(5) 0.007(5) 0.049(6)
C676 0.069(6) 0.067(5) 0.062(5) 0.010(4) 0.011(4) 0.038(5)
C677 0.201(15) 0.107(8) 0.049(6) -0.005(6) -0.003(7) 0.059(9)
C7 0.041(5) 0.059(4) 0.051(4) 0.015(4) 0.015(4) 0.020(4)
C71 0.039(4) 0.054(4) 0.040(4) 0.004(3) 0.012(3) 0.018(4)
C72 0.049(5) 0.053(4) 0.033(4) 0.003(3) 0.009(3) 0.018(4)
C73 0.041(4) 0.053(4) 0.039(4) 0.002(3) 0.009(3) 0.023(4)
C74 0.048(5) 0.052(4) 0.047(4) 0.006(4) 0.012(4) 0.021(4)
C75 0.053(5) 0.048(4) 0.048(4) 0.007(3) 0.017(4) 0.026(4)
C76 0.045(5) 0.061(5) 0.047(4) 0.011(4) 0.020(4) 0.027(4)
O72 0.061(4) 0.063(3) 0.056(3) 0.021(3) 0.017(3) 0.027(3)
C721 0.061(6) 0.076(6) 0.071(6) 0.035(5) 0.025(5) 0.028(5)
C722 0.107(9) 0.111(8) 0.110(8) 0.052(7) 0.065(7) 0.043(7)
C723 0.28(2) 0.118(11) 0.178(15) 0.096(11) 0.104(15) 0.051(12)
C724 0.24(3) 0.186(17) 0.27(2) 0.167(18) 0.05(2) 0.035(17)
C725 0.21(2) 0.25(2) 0.21(2) 0.102(17) 0.012(17) 0.094(19)
N71 0.047(4) 0.046(4) 0.054(4) 0.005(3) 0.006(3) 0.018(3)
C77 0.046(5) 0.057(5) 0.049(5) 0.008(4) 0.010(4) 0.016(4)
O77 0.046(3) 0.053(3) 0.050(3) 0.006(2) 0.009(3) 0.016(3)
N72 0.046(4) 0.051(4) 0.047(3) 0.007(3) -0.003(3) 0.016(3)
C771 0.046(5) 0.051(4) 0.040(4) -0.006(3) 0.002(4) 0.016(4)
C772 0.044(5) 0.056(5) 0.068(5) 0.006(4) 0.014(4) 0.016(4)
C773 0.081(7) 0.051(5) 0.071(5) 0.014(4) 0.029(5) 0.029(5)
C774 0.067(6) 0.060(5) 0.060(5) 0.014(4) 0.022(5) 0.031(5)
C775 0.061(6) 0.081(6) 0.070(6) 0.006(5) 0.004(5) 0.042(5)
C776 0.057(6) 0.059(5) 0.055(5) 0.010(4) 0.013(4) 0.021(4)
C777 0.100(8) 0.078(6) 0.089(6) 0.030(5) 0.023(6) 0.051(6)
C8 0.048(5) 0.061(5) 0.038(4) -0.001(3) 0.004(3) 0.027(4)
C81 0.032(4) 0.052(4) 0.047(4) 0.005(3) 0.000(3) 0.023(3)
C82 0.031(4) 0.055(4) 0.040(4) 0.012(3) 0.008(3) 0.018(3)
C83 0.039(4) 0.052(4) 0.040(4) 0.006(3) -0.002(3) 0.023(4)
C84 0.041(4) 0.050(4) 0.046(4) 0.005(3) 0.009(4) 0.022(4)
C85 0.038(4) 0.053(4) 0.046(4) 0.016(4) 0.007(3) 0.014(4)
C86 0.047(5) 0.052(4) 0.052(4) 0.010(4) 0.013(4) 0.022(4)
O82 0.044(3) 0.068(3) 0.051(3) 0.021(3) 0.016(2) 0.026(3)
C821 0.062(6) 0.097(6) 0.061(5) 0.033(5) 0.024(5) 0.043(5)
C822 0.096(9) 0.113(8) 0.067(6) 0.033(6) -0.004(6) 0.009(7)
C823 0.215(19) 0.130(11) 0.084(8) 0.051(8) -0.064(10) -0.033(11)
C824 0.174(19) 0.25(2) 0.205(18) 0.139(18) 0.041(15) 0.100(17)
C825 0.132(12) 0.119(10) 0.164(12) 0.060(9) -0.019(10) 0.048(9)
N81 0.050(4) 0.045(3) 0.062(4) 0.013(3) 0.023(3) 0.019(3)
C87 0.049(5) 0.065(5) 0.052(5) 0.021(4) 0.022(4) 0.020(4)
O87 0.074(4) 0.055(3) 0.087(4) 0.021(3) 0.039(3) 0.034(3)
N82 0.050(4) 0.050(4) 0.059(4) 0.009(3) 0.019(3) 0.017(3)
C871 0.037(4) 0.047(4) 0.063(5) 0.013(4) 0.009(4) 0.012(4)
C872 0.058(6) 0.068(6) 0.087(6) 0.014(5) 0.034(5) 0.017(5)
C873 0.081(7) 0.054(5) 0.119(8) 0.011(5) 0.041(7) 0.019(5)
C874 0.055(6) 0.076(6) 0.086(6) 0.028(5) 0.028(5) 0.022(5)
C875 0.060(6) 0.100(7) 0.065(5) 0.025(5) 0.032(5) 0.029(5)
C876 0.045(5) 0.079(6) 0.067(5) 0.019(4) 0.024(4) 0.018(5)
C877 0.085(8) 0.081(7) 0.135(9) 0.039(6) 0.050(7) 0.023(6)
C911 0.068(8) 0.169(13) 0.082(8) 0.035(9) 0.009(6) 0.025(9)
C912 0.113(12) 0.117(11) 0.064(7) -0.004(7) 0.010(7) -0.006(9)
C913 0.140(13) 0.076(7) 0.073(7) 0.013(6) 0.021(8) 0.002(8)
C914 0.112(11) 0.114(10) 0.091(8) 0.019(7) 0.012(7) 0.052(8)
C915 0.078(9) 0.115(10) 0.117(9) 0.038(8) 0.014(7) 0.020(7)
C916 0.091(9) 0.139(10) 0.144(11) 0.064(9) 0.060(9) 0.056(9)
C917 0.130(14) 0.35(3) 0.198(16) 0.091(17) 0.072(13) 0.159(17)
C921 0.053(6) 0.091(7) 0.075(6) 0.012(5) 0.010(5) 0.013(5)
C922 0.104(10) 0.078(7) 0.166(12) 0.031(8) 0.028(9) 0.062(7)
C923 0.084(11) 0.122(12) 0.24(2) 0.105(14) -0.025(12) 0.009(9)
C924 0.072(10) 0.141(14) 0.27(2) -0.081(14) -0.066(12) 0.056(10)
C925 0.108(12) 0.25(2) 0.100(10) 0.002(11) 0.067(9) 0.061(12)
C926 0.099(9) 0.123(9) 0.136(10) -0.003(8) 0.050(8) 0.069(8)
C927 0.084(8) 0.106(8) 0.095(8) 0.002(7) 0.001(7) 0.037(7)
C931 0.100(11) 0.115(10) 0.153(13) 0.054(9) 0.028(10) 0.046(8)
C932 0.108(12) 0.141(11) 0.172(14) 0.049(11) 0.054(11) 0.077(9)
C933 0.163(18) 0.110(11) 0.204(19) 0.051(12) 0.070(16) 0.055(12)
C934 0.19(2) 0.118(12) 0.26(2) 0.047(14) 0.089(19) 0.073(13)
C935 0.151(14) 0.092(9) 0.138(12) 0.024(9) 0.030(12) 0.051(9)
C936 0.088(9) 0.103(8) 0.121(10) 0.016(7) 0.015(8) 0.046(7)
C937 0.075(9) 0.112(9) 0.208(15) 0.036(10) -0.033(9) 0.004(7)
C941 0.131(14) 0.126(12) 0.194(16) 0.042(12) 0.067(13) 0.060(11)
C942 0.123(14) 0.134(13) 0.25(2) 0.054(13) 0.039(14) 0.070(11)
C943 0.19(2) 0.102(11) 0.29(2) 0.051(13) 0.015(17) 0.081(13)
C944 0.83(8) 0.31(3) 0.58(5) 0.36(4) 0.58(6) 0.48(5)
C945 0.21(3) 0.41(5) 0.27(3) 0.10(3) -0.01(2) 0.19(3)
C946 0.39(4) 0.21(2) 0.27(3) 0.13(2) 0.16(3) 0.25(3)
C947 0.121(14) 0.171(14) 0.238(19) 0.004(14) 0.090(14) 0.047(11)
C951 0.84(10) 0.67(7) 1.04(11) 0.76(8) 0.82(10) 0.69(8)
C952 0.165(18) 0.084(11) 0.45(4) 0.133(17) -0.17(2) -0.048(11)
C953 0.58(8) 0.065(15) 0.73(9) -0.08(3) -0.04(6) -0.04(3)
C954 0.30(4) 0.077(12) 0.45(5) 0.077(18) -0.22(3) -0.050(17)
C955 0.53(7) 0.19(3) 0.37(4) 0.00(3) 0.08(5) 0.02(4)
C956 0.20(2) 0.34(4) 0.64(6) 0.42(4) -0.27(3) -0.18(2)
C957 0.130(17) 0.32(3) 0.48(4) 0.32(3) -0.03(2) 0.026(18)

loop_
_atom_type_symbol
_atom_type_description
_atom_type_scat_dispersion_real
_atom_type_scat_dispersion_imag
_atom_type_scat_source
C C 0.0033 0.0016 'International Tables Vol C Tables 4.2.6.8 and 6.1.1.4'
H H 0.0000 0.0000 'International Tables Vol C Tables 4.2.6.8 and 6.1.1.4'
N N 0.0061 0.0033 'International Tables Vol C Tables 4.2.6.8 and 6.1.1.4'
O O 0.0106 0.0060 'International Tables Vol C Tables 4.2.6.8 and 6.1.1.4'
S S 0.1246 0.1234 'International Tables Vol C Tables 4.2.6.8 and 6.1.1.4'

loop_
_geom_angle_atom_site_label_1
_geom_angle_atom_site_label_2
_geom_angle_atom_site_label_3
_geom_angle
_geom_angle_site_symmetry_1
_geom_angle_site_symmetry_3
_geom_angle_publ_flag
C11 C1 C43 109.8(6) . . ?
C11 C1 H1A 109.7 . . ?
C43 C1 H1A 109.7 . . ?
C11 C1 H1B 109.7 . . ?
C43 C1 H1B 109.7 . . ?
H1A C1 H1B 108.2 . . ?
C16 C11 C12 117.1(7) . . ?
C16 C11 C1 120.4(6) . . ?
C12 C11 C1 122.3(7) . . ?
O12 C12 C13 120.7(6) . . ?
O12 C12 C11 118.0(6) . . ?
C13 C12 C11 121.3(7) . . ?
C12 C13 C14 120.2(7) . . ?
C12 C13 C2 120.7(7) . . ?
C14 C13 C2 118.9(6) . . ?
C13 C14 C15 118.7(7) . . ?
C13 C14 H14 120.7 . . ?
C15 C14 H14 120.7 . . ?
C16 C15 C14 119.4(7) . . ?
C16 C15 N11 118.1(7) . . ?
C14 C15 N11 122.4(7) . . ?
C11 C16 C15 123.0(7) . . ?
C11 C16 H16 118.5 . . ?
C15 C16 H16 118.5 . . ?
C12 O12 C121 112.5(8) . . ?
C12' C121 O12 123.3(17) . . ?
C12' C121 C122 21(3) . . ?
O12 C121 C122 131(2) . . ?
C12' C121 H12A 124.0 . . ?
O12 C121 H12A 104.6 . . ?
C122 C121 H12A 104.6 . . ?
C12' C121 H12B 89.8 . . ?
O12 C121 H12B 104.6 . . ?
C122 C121 H12B 104.6 . . ?
H12A C121 H12B 105.7 . . ?
C12' C121 H12C 106.5 . . ?
O12 C121 H12C 106.5 . . ?
C122 C121 H12C 115.7 . . ?
H12A C121 H12C 83.3 . . ?
H12B C121 H12C 22.9 . . ?
C12' C121 H12D 106.5 . . ?
O12 C121 H12D 106.5 . . ?
C122 C121 H12D 85.5 . . ?
H12A C121 H12D 25.3 . . ?
H12B C121 H12D 127.4 . . ?
H12C C121 H12D 106.5 . . ?
C123 C122 C121 95(4) . . ?
C123 C122 H12E 112.8 . . ?
C121 C122 H12E 112.8 . . ?
C123 C122 H12F 112.8 . . ?
C121 C122 H12F 112.8 . . ?
H12E C122 H12F 110.2 . . ?
C121 C12' C123 143(3) . . ?
C121 C12' H12G 101.2 . . ?
C123 C12' H12G 101.2 . . ?
C121 C12' H12H 101.2 . . ?
C123 C12' H12H 101.2 . . ?
H12G C12' H12H 104.5 . . ?
C12' C123 C122 37(3) . . ?
C12' C123 C124 133(3) . . ?
C122 C123 C124 111(5) . . ?
C12' C123 C12" 104(3) . . ?
C122 C123 C12" 107(4) . . ?
C124 C123 C12" 41.6(15) . . ?
C12' C123 H12I 73.2 . . ?
C122 C123 H12I 109.5 . . ?
C124 C123 H12I 109.5 . . ?
C12" C123 H12I 72.5 . . ?
C12' C123 H12J 113.8 . . ?
C122 C123 H12J 109.5 . . ?
C124 C123 H12J 109.5 . . ?
C12" C123 H12J 140.6 . . ?
H12I C123 H12J 108.1 . . ?
C12' C123 H12K 110.9 . . ?
C122 C123 H12K 136.6 . . ?
C124 C123 H12K 111.7 . . ?
C12" C123 H12K 110.9 . . ?
H12I C123 H12K 64.2 . . ?
H12J C123 H12K 45.9 . . ?
C12' C123 H12L 110.9 . . ?
C122 C123 H12L 75.5 . . ?
C124 C123 H12L 72.0 . . ?
C12" C123 H12L 110.9 . . ?
H12I C123 H12L 173.1 . . ?
H12J C123 H12L 65.4 . . ?
H12K C123 H12L 108.9 . . ?
C125 C124 C123 115(3) . . ?
C125 C124 H12M 108.5 . . ?
C123 C124 H12M 108.5 . . ?
C125 C124 H12N 108.5 . . ?
C123 C124 H12N 108.5 . . ?
H12M C124 H12N 107.5 . . ?
C125 C12" C123 110(3) . . ?
C125 C12" H12O 109.7 . . ?
C123 C12" H12O 109.7 . . ?
C125 C12" H12P 109.7 . . ?
C123 C12" H12P 109.7 . . ?
H12O C12" H12P 108.2 . . ?
C124 C125 C12" 42.9(18) . . ?
C124 C125 H12Q 109.5 . . ?
C12" C125 H12Q 129.1 . . ?
C124 C125 H12R 109.5 . . ?
C12" C125 H12R 66.9 . . ?
H12Q C125 H12R 109.5 . . ?
C124 C125 H12S 109.5 . . ?
C12" C125 H12S 119.7 . . ?
H12Q C125 H12S 109.5 . . ?
H12R C125 H12S 109.5 . . ?
C124 C125 H12T 125.5 . . ?
C12" C125 H12T 109.5 . . ?
H12Q C125 H12T 43.8 . . ?
H12R C125 H12T 65.7 . . ?
H12S C125 H12T 123.6 . . ?
C124 C125 H12U 123.3 . . ?
C12" C125 H12U 109.5 . . ?
H12Q C125 H12U 119.9 . . ?
H12R C125 H12U 79.4 . . ?
H12S C125 H12U 30.1 . . ?
H12T C125 H12U 109.5 . . ?
C124 C125 H12V 66.6 . . ?
C12" C125 H12V 109.5 . . ?
H12Q C125 H12V 66.0 . . ?
H12R C125 H12V 171.1 . . ?
H12S C125 H12V 79.4 . . ?
H12T C125 H12V 109.5 . . ?
H12U C125 H12V 109.5 . . ?
C17 N11 C15 129.4(7) . . ?
C17 N11 H11 115.3 . . ?
C15 N11 H11 115.3 . . ?
O17 C17 N11 123.0(8) . . ?
O17 C17 N12 121.2(7) . . ?
N11 C17 N12 115.7(7) . . ?
C17 N12 S1 123.6(5) . . ?
C17 N12 H12 118.2 . . ?
S1 N12 H12 118.2 . . ?
O12S S1 O11S 118.6(3) . . ?
O12S S1 N12 104.8(3) . . ?
O11S S1 N12 109.0(3) . . ?
O12S S1 C171 111.5(4) . . ?
O11S S1 C171 107.2(3) . . ?
N12 S1 C171 104.8(3) . . ?
C176 C171 C172 120.5(7) . . ?
C176 C171 S1 122.3(6) . . ?
C172 C171 S1 117.3(6) . . ?
C173 C172 C171 117.6(8) . . ?
C173 C172 H172 121.2 . . ?
C171 C172 H172 121.2 . . ?
C174 C173 C172 123.2(8) . . ?
C174 C173 H173 118.4 . . ?
C172 C173 H173 118.4 . . ?
C173 C174 C175 117.8(8) . . ?
C173 C174 C177 123.5(8) . . ?
C175 C174 C177 118.6(8) . . ?
C176 C175 C174 120.7(8) . . ?
C176 C175 H175 119.6 . . ?
C174 C175 H175 119.6 . . ?
C175 C176 C171 120.2(8) . . ?
C175 C176 H176 119.9 . . ?
C171 C176 H176 119.9 . . ?
C174 C177 H17A 109.5 . . ?
C174 C177 H17B 109.5 . . ?
H17A C177 H17B 109.5 . . ?
C174 C177 H17C 109.5 . . ?
H17A C177 H17C 109.5 . . ?
H17B C177 H17C 109.5 . . ?
C13 C2 C21 110.6(6) . . ?
C13 C2 H2A 109.5 . . ?
C21 C2 H2A 109.5 . . ?
C13 C2 H2B 109.5 . . ?
C21 C2 H2B 109.5 . . ?
H2A C2 H2B 108.1 . . ?
C22 C21 C26 120.2(6) . . ?
C22 C21 C2 121.2(6) . . ?
C26 C21 C2 118.5(7) . . ?
C21 C22 O22 120.2(7) . . ?
C21 C22 C23 120.3(7) . . ?
O22 C22 C23 119.5(6) . . ?
C22 C23 C24 118.5(7) . . ?
C22 C23 C3 122.5(7) . . ?
C24 C23 C3 118.9(7) . . ?
C25 C24 C23 121.8(7) . . ?
C25 C24 H24 119.1 . . ?
C23 C24 H24 119.1 . . ?
C24 C25 N21 123.9(7) . . ?
C24 C25 C26 119.4(7) . . ?
N21 C25 C26 116.6(6) . . ?
C21 C26 C25 119.3(7) . . ?
C21 C26 H26 120.4 . . ?
C25 C26 H26 120.4 . . ?
C22 O22 C221 113.0(5) . . ?
O22 C221 C222 110.1(6) . . ?
O22 C221 H22A 109.6 . . ?
C222 C221 H22A 109.6 . . ?
O22 C221 H22B 109.6 . . ?
C222 C221 H22B 109.6 . . ?
H22A C221 H22B 108.2 . . ?
C221 C222 C223 112.8(9) . . ?
C221 C222 H22C 109.0 . . ?
C223 C222 H22C 109.0 . . ?
C221 C222 H22D 109.0 . . ?
C223 C222 H22D 109.0 . . ?
H22C C222 H22D 107.8 . . ?
C222 C223 C224 110.3(10) . . ?
C222 C223 H22E 109.6 . . ?
C224 C223 H22E 109.6 . . ?
C222 C223 H22F 109.6 . . ?
C224 C223 H22F 109.6 . . ?
H22E C223 H22F 108.1 . . ?
C225 C224 C223 129(2) . . ?
C225 C224 H22G 105.0 . . ?
C223 C224 H22G 105.0 . . ?
C225 C224 H22H 105.0 . . ?
C223 C224 H22H 105.0 . . ?
H22G C224 H22H 105.8 . . ?
C224 C225 H22I 109.5 . . ?
C224 C225 H22J 109.5 . . ?
H22I C225 H22J 109.5 . . ?
C224 C225 H22K 109.5 . . ?
H22I C225 H22K 109.5 . . ?
H22J C225 H22K 109.5 . . ?
C27 N21 C25 123.2(6) . . ?
C27 N21 H21 118.4 . . ?
C25 N21 H21 118.4 . . ?
O27 C27 N21 125.3(7) . . ?
O27 C27 N22 123.0(6) . . ?
N21 C27 N22 111.6(7) . . ?
C27 N22 S2 120.0(5) . . ?
C27 N22 H22 120.0 . . ?
S2 N22 H22 120.0 . . ?
O21S S2 O22S 119.3(3) . . ?
O21S S2 N22 103.7(3) . . ?
O22S S2 N22 107.6(3) . . ?
O21S S2 C271 111.5(4) . . ?
O22S S2 C271 109.4(3) . . ?
N22 S2 C271 104.0(3) . . ?
C276 C271 C272 119.8(8) . . ?
C276 C271 S2 120.7(6) . . ?
C272 C271 S2 119.5(7) . . ?
C273 C272 C271 118.7(9) . . ?
C273 C272 H272 120.6 . . ?
C271 C272 H272 120.6 . . ?
C272 C273 C274 123.2(10) . . ?
C272 C273 H273 118.4 . . ?
C274 C273 H273 118.4 . . ?
C273 C274 C275 118.8(9) . . ?
C273 C274 C277 122.0(11) . . ?
C275 C274 C277 119.1(11) . . ?
C274 C275 C276 119.6(9) . . ?
C274 C275 H275 120.2 . . ?
C276 C275 H275 120.2 . . ?
C271 C276 C275 119.6(8) . . ?
C271 C276 H276 120.2 . . ?
C275 C276 H276 120.2 . . ?
C274 C277 H27A 109.5 . . ?
C274 C277 H27B 109.5 . . ?
H27A C277 H27B 109.5 . . ?
C274 C277 H27C 109.5 . . ?
H27A C277 H27C 109.5 . . ?
H27B C277 H27C 109.5 . . ?
C23 C3 C31 110.6(5) . . ?
C23 C3 H3A 109.5 . . ?
C31 C3 H3A 109.5 . . ?
C23 C3 H3B 109.5 . . ?
C31 C3 H3B 109.5 . . ?
H3A C3 H3B 108.1 . . ?
C36 C31 C32 118.0(7) . . ?
C36 C31 C3 121.6(6) . . ?
C32 C31 C3 120.2(7) . . ?
C33 C32 O32 120.5(6) . . ?
C33 C32 C31 120.8(7) . . ?
O32 C32 C31 118.8(6) . . ?
C32 C33 C34 119.5(6) . . ?
C32 C33 C4 119.5(7) . . ?
C34 C33 C4 120.6(6) . . ?
C33 C34 C35 120.0(6) . . ?
C33 C34 H34 120.0 . . ?
C35 C34 H34 120.0 . . ?
C36 C35 C34 119.7(7) . . ?
C36 C35 N31 117.7(6) . . ?
C34 C35 N31 122.5(6) . . ?
C31 C36 C35 121.9(7) . . ?
C31 C36 H36 119.1 . . ?
C35 C36 H36 119.1 . . ?
C32 O32 C321 114.7(5) . . ?
O32 C321 C322 109.5(6) . . ?
O32 C321 H32A 109.8 . . ?
C322 C321 H32A 109.8 . . ?
O32 C321 H32B 109.8 . . ?
C322 C321 H32B 109.8 . . ?
H32A C321 H32B 108.2 . . ?
C321 C322 C323 111.7(6) . . ?
C321 C322 H32C 109.3 . . ?
C323 C322 H32C 109.3 . . ?
C321 C322 H32D 109.3 . . ?
C323 C322 H32D 109.3 . . ?
H32C C322 H32D 107.9 . . ?
C322 C323 C324 115.1(7) . . ?
C322 C323 H32E 108.5 . . ?
C324 C323 H32E 108.5 . . ?
C322 C323 H32F 108.5 . . ?
C324 C323 H32F 108.5 . . ?
H32E C323 H32F 107.5 . . ?
C325 C324 C323 113.2(7) . . ?
C325 C324 H32G 108.9 . . ?
C323 C324 H32G 108.9 . . ?
C325 C324 H32H 108.9 . . ?
C323 C324 H32H 108.9 . . ?
H32G C324 H32H 107.7 . . ?
C324 C325 H32I 109.5 . . ?
C324 C325 H32J 109.5 . . ?
H32I C325 H32J 109.5 . . ?
C324 C325 H32K 109.5 . . ?
H32I C325 H32K 109.5 . . ?
H32J C325 H32K 109.5 . . ?
C37 N31 C35 130.4(6) . . ?
C37 N31 H31 114.8 . . ?
C35 N31 H31 114.8 . . ?
O37 C37 N31 123.6(7) . . ?
O37 C37 N32 122.0(7) . . ?
N31 C37 N32 114.4(7) . . ?
C37 N32 S3 124.1(5) . . ?
C37 N32 H32 118.0 . . ?
S3 N32 H32 118.0 . . ?
O32S S3 O31S 119.3(3) . . ?
O32S S3 N32 104.0(3) . . ?
O31S S3 N32 109.0(3) . . ?
O32S S3 C371 110.5(4) . . ?
O31S S3 C371 108.0(3) . . ?
N32 S3 C371 105.1(3) . . ?
C376 C371 C372 119.3(8) . . ?
C376 C371 S3 121.3(6) . . ?
C372 C371 S3 119.4(6) . . ?
C373 C372 C371 118.2(8) . . ?
C373 C372 H372 120.9 . . ?
C371 C372 H372 120.9 . . ?
C374 C373 C372 123.0(8) . . ?
C374 C373 H373 118.5 . . ?
C372 C373 H373 118.5 . . ?
C373 C374 C375 117.8(9) . . ?
C373 C374 C377 120.3(9) . . ?
C375 C374 C377 121.9(10) . . ?
C374 C375 C376 122.2(9) . . ?
C374 C375 H375 118.9 . . ?
C376 C375 H375 118.9 . . ?
C371 C376 C375 119.6(8) . . ?
C371 C376 H376 120.2 . . ?
C375 C376 H376 120.2 . . ?
C374 C377 H37A 109.5 . . ?
C374 C377 H37B 109.5 . . ?
H37A C377 H37B 109.5 . . ?
C374 C377 H37C 109.5 . . ?
H37A C377 H37C 109.5 . . ?
H37B C377 H37C 109.5 . . ?
C33 C4 C41 111.6(6) . . ?
C33 C4 H4A 109.3 . . ?
C41 C4 H4A 109.3 . . ?
C33 C4 H4B 109.3 . . ?
C41 C4 H4B 109.3 . . ?
H4A C4 H4B 108.0 . . ?
C46 C41 C42 118.7(7) . . ?
C46 C41 C4 118.7(7) . . ?
C42 C41 C4 122.5(7) . . ?
O42 C42 C41 118.9(7) . . ?
O42 C42 C43 120.3(7) . . ?
C41 C42 C43 120.7(7) . . ?
C44 C43 C42 117.6(7) . . ?
C44 C43 C1 120.6(7) . . ?
C42 C43 C1 121.6(7) . . ?
C45 C44 C43 122.7(7) . . ?
C45 C44 H44 118.6 . . ?
C43 C44 H44 118.6 . . ?
C44 C45 N41 124.8(7) . . ?
C44 C45 C46 117.0(7) . . ?
N41 C45 C46 118.2(7) . . ?
C41 C46 C45 122.1(7) . . ?
C41 C46 H46 119.0 . . ?
C45 C46 H46 119.0 . . ?
C42 O42 C421 108.7(5) . . ?
O42 C421 C422 109.0(6) . . ?
O42 C421 H42A 109.9 . . ?
C422 C421 H42A 109.9 . . ?
O42 C421 H42B 109.9 . . ?
C422 C421 H42B 109.9 . . ?
H42A C421 H42B 108.3 . . ?
C423 C422 C421 116.2(8) . . ?
C423 C422 H42C 108.2 . . ?
C421 C422 H42C 108.2 . . ?
C423 C422 H42D 108.2 . . ?
C421 C422 H42D 108.2 . . ?
H42C C422 H42D 107.4 . . ?
C422 C423 C424 114.0(8) . . ?
C422 C423 H42E 108.8 . . ?
C424 C423 H42E 108.8 . . ?
C422 C423 H42F 108.8 . . ?
C424 C423 H42F 108.8 . . ?
H42E C423 H42F 107.6 . . ?
C425 C424 C423 114.0(9) . . ?
C425 C424 H42G 108.8 . . ?
C423 C424 H42G 108.8 . . ?
C425 C424 H42H 108.8 . . ?
C423 C424 H42H 108.8 . . ?
H42G C424 H42H 107.6 . . ?
C424 C425 H42I 109.5 . . ?
C424 C425 H42J 109.5 . . ?
H42I C425 H42J 109.5 . . ?
C424 C425 H42K 109.5 . . ?
H42I C425 H42K 109.5 . . ?
H42J C425 H42K 109.5 . . ?
C47 N41 C45 126.1(7) . . ?
C47 N41 H41 116.9 . . ?
C45 N41 H41 116.9 . . ?
O47 C47 N41 125.7(8) . . ?
O47 C47 N42 123.3(7) . . ?
N41 C47 N42 111.0(7) . . ?
C47 N42 S4 121.1(5) . . ?
C47 N42 H42 119.4 . . ?
S4 N42 H42 119.4 . . ?
O42S S4 O41S 119.0(3) . . ?
O42S S4 N42 103.8(3) . . ?
O41S S4 N42 108.9(3) . . ?
O42S S4 C471 110.3(4) . . ?
O41S S4 C471 108.2(4) . . ?
N42 S4 C471 105.8(3) . . ?
C472 C471 C476 120.9(7) . . ?
C472 C471 S4 119.6(6) . . ?
C476 C471 S4 119.4(6) . . ?
C471 C472 C473 119.3(8) . . ?
C471 C472 H472 120.3 . . ?
C473 C472 H472 120.3 . . ?
C474 C473 C472 120.6(8) . . ?
C474 C473 H473 119.7 . . ?
C472 C473 H473 119.7 . . ?
C475 C474 C473 118.4(8) . . ?
C475 C474 C477 120.9(8) . . ?
C473 C474 C477 120.7(8) . . ?
C476 C475 C474 122.6(9) . . ?
C476 C475 H475 118.7 . . ?
C474 C475 H475 118.7 . . ?
C475 C476 C471 117.9(8) . . ?
C475 C476 H476 121.0 . . ?
C471 C476 H476 121.0 . . ?
C474 C477 H47A 109.5 . . ?
C474 C477 H47B 109.5 . . ?
H47A C477 H47B 109.5 . . ?
C474 C477 H47C 109.5 . . ?
H47A C477 H47C 109.5 . . ?
H47B C477 H47C 109.5 . . ?
C83 C5 C51 110.9(6) . . ?
C83 C5 H5A 109.5 . . ?
C51 C5 H5A 109.5 . . ?
C83 C5 H5B 109.5 . . ?
C51 C5 H5B 109.5 . . ?
H5A C5 H5B 108.1 . . ?
C52 C51 C56 119.3(6) . . ?
C52 C51 C5 123.3(7) . . ?
C56 C51 C5 117.3(7) . . ?
O52 C52 C51 119.3(6) . . ?
O52 C52 C53 118.8(7) . . ?
C51 C52 C53 121.8(7) . . ?
C54 C53 C52 117.4(7) . . ?
C54 C53 C6 120.5(6) . . ?
C52 C53 C6 122.1(7) . . ?
C55 C54 C53 121.8(7) . . ?
C55 C54 H54 119.1 . . ?
C53 C54 H54 119.1 . . ?
C54 C55 C56 120.5(7) . . ?
C54 C55 N51 118.4(6) . . ?
C56 C55 N51 121.1(7) . . ?
C55 C56 C51 119.2(7) . . ?
C55 C56 H56 120.4 . . ?
C51 C56 H56 120.4 . . ?
C52 O52 C521 115.5(6) . . ?
O52 C521 C522 114.8(7) . . ?
O52 C521 H52A 108.6 . . ?
C522 C521 H52A 108.6 . . ?
O52 C521 H52B 108.6 . . ?
C522 C521 H52B 108.6 . . ?
H52A C521 H52B 107.6 . . ?
C523 C522 C521 113.0(7) . . ?
C523 C522 H52C 109.0 . . ?
C521 C522 H52C 109.0 . . ?
C523 C522 H52D 109.0 . . ?
C521 C522 H52D 109.0 . . ?
H52C C522 H52D 107.8 . . ?
C522 C523 C524 113.3(7) . . ?
C522 C523 H52E 108.9 . . ?
C524 C523 H52E 108.9 . . ?
C522 C523 H52F 108.9 . . ?
C524 C523 H52F 108.9 . . ?
H52E C523 H52F 107.7 . . ?
C523 C524 C525 113.5(8) . . ?
C523 C524 H52G 108.9 . . ?
C525 C524 H52G 108.9 . . ?
C523 C524 H52H 108.9 . . ?
C525 C524 H52H 108.9 . . ?
H52G C524 H52H 107.7 . . ?
C524 C525 H52I 109.5 . . ?
C524 C525 H52J 109.5 . . ?
H52I C525 H52J 109.5 . . ?
C524 C525 H52K 109.5 . . ?
H52I C525 H52K 109.5 . . ?
H52J C525 H52K 109.5 . . ?
C57 N51 C55 128.0(6) . . ?
C57 N51 H51 116.0 . . ?
C55 N51 H51 116.0 . . ?
O57 C57 N51 124.4(7) . . ?
O57 C57 N52 122.3(7) . . ?
N51 C57 N52 113.3(7) . . ?
C57 N52 C571 123.5(6) . . ?
C57 N52 H52 118.2 . . ?
C571 N52 H52 118.2 . . ?
C576 C571 C572 118.3(7) . . ?
C576 C571 N52 119.4(7) . . ?
C572 C571 N52 122.2(7) . . ?
C571 C572 C573 119.0(8) . . ?
C571 C572 H572 120.5 . . ?
C573 C572 H572 120.5 . . ?
C574 C573 C572 123.1(8) . . ?
C574 C573 H573 118.5 . . ?
C572 C573 H573 118.5 . . ?
C573 C574 C575 117.7(8) . . ?
C573 C574 C577 121.4(8) . . ?
C575 C574 C577 120.9(8) . . ?
C574 C575 C576 121.7(8) . . ?
C574 C575 H575 119.2 . . ?
C576 C575 H575 119.2 . . ?
C571 C576 C575 120.1(8) . . ?
C571 C576 H576 119.9 . . ?
C575 C576 H576 119.9 . . ?
C574 C577 H57A 109.5 . . ?
C574 C577 H57B 109.5 . . ?
H57A C577 H57B 109.5 . . ?
C574 C577 H57C 109.5 . . ?
H57A C577 H57C 109.5 . . ?
H57B C577 H57C 109.5 . . ?
C53 C6 C61 111.9(6) . . ?
C53 C6 H6A 109.2 . . ?
C61 C6 H6A 109.2 . . ?
C53 C6 H6B 109.2 . . ?
C61 C6 H6B 109.2 . . ?
H6A C6 H6B 107.9 . . ?
C66 C61 C62 118.5(6) . . ?
C66 C61 C6 119.7(6) . . ?
C62 C61 C6 121.8(6) . . ?
O62 C62 C63 119.8(6) . . ?
O62 C62 C61 119.4(6) . . ?
C63 C62 C61 120.8(7) . . ?
C64 C63 C62 118.3(6) . . ?
C64 C63 C7 119.0(6) . . ?
C62 C63 C7 122.6(7) . . ?
C63 C64 C65 121.8(6) . . ?
C63 C64 H64 119.1 . . ?
C65 C64 H64 119.1 . . ?
C64 C65 C66 118.1(7) . . ?
C64 C65 N61 115.5(6) . . ?
C66 C65 N61 126.1(6) . . ?
C61 C66 C65 121.7(7) . . ?
C61 C66 H66 119.1 . . ?
C65 C66 H66 119.1 . . ?
C62 O62 C621 114.8(6) . . ?
O62 C621 C622 113.8(7) . . ?
O62 C621 H62A 108.8 . . ?
C622 C621 H62A 108.8 . . ?
O62 C621 H62B 108.8 . . ?
C622 C621 H62B 108.8 . . ?
H62A C621 H62B 107.7 . . ?
C623 C622 C621 113.3(8) . . ?
C623 C622 H62C 108.9 . . ?
C621 C622 H62C 108.9 . . ?
C623 C622 H62D 108.9 . . ?
C621 C622 H62D 108.9 . . ?
H62C C622 H62D 107.7 . . ?
C622 C623 C624 113.5(10) . . ?
C622 C623 H62E 108.9 . . ?
C624 C623 H62E 108.9 . . ?
C622 C623 H62F 108.9 . . ?
C624 C623 H62F 108.9 . . ?
H62E C623 H62F 107.7 . . ?
C625 C624 C623 114.2(13) . . ?
C625 C624 H62G 108.7 . . ?
C623 C624 H62G 108.7 . . ?
C625 C624 H62H 108.7 . . ?
C623 C624 H62H 108.7 . . ?
H62G C624 H62H 107.6 . . ?
C624 C625 H62I 109.5 . . ?
C624 C625 H62J 109.5 . . ?
H62I C625 H62J 109.5 . . ?
C624 C625 H62K 109.5 . . ?
H62I C625 H62K 109.5 . . ?
H62J C625 H62K 109.5 . . ?
C67 N61 C65 128.9(6) . . ?
C67 N61 H61 115.6 . . ?
C65 N61 H61 115.6 . . ?
O67 C67 N62 123.7(7) . . ?
O67 C67 N61 122.5(7) . . ?
N62 C67 N61 113.7(7) . . ?
C67 N62 C671 128.9(7) . . ?
C67 N62 H62 115.5 . . ?
C671 N62 H62 115.5 . . ?
C676 C671 C672 118.1(7) . . ?
C676 C671 N62 117.8(7) . . ?
C672 C671 N62 124.1(8) . . ?
C671 C672 C673 118.9(9) . . ?
C671 C672 H672 120.5 . . ?
C673 C672 H672 120.5 . . ?
C674 C673 C672 123.5(9) . . ?
C674 C673 H673 118.2 . . ?
C672 C673 H673 118.2 . . ?
C673 C674 C675 117.4(8) . . ?
C673 C674 C677 124.2(9) . . ?
C675 C674 C677 118.3(9) . . ?
C676 C675 C674 119.8(9) . . ?
C676 C675 H675 120.1 . . ?
C674 C675 H675 120.1 . . ?
C671 C676 C675 121.8(8) . . ?
C671 C676 H676 119.1 . . ?
C675 C676 H676 119.1 . . ?
C674 C677 H67A 109.5 . . ?
C674 C677 H67B 109.5 . . ?
H67A C677 H67B 109.5 . . ?
C674 C677 H67C 109.5 . . ?
H67A C677 H67C 109.5 . . ?
H67B C677 H67C 109.5 . . ?
C63 C7 C71 111.5(6) . . ?
C63 C7 H7A 109.3 . . ?
C71 C7 H7A 109.3 . . ?
C63 C7 H7B 109.3 . . ?
C71 C7 H7B 109.3 . . ?
H7A C7 H7B 108.0 . . ?
C72 C71 C76 119.8(7) . . ?
C72 C71 C7 120.8(7) . . ?
C76 C71 C7 119.3(6) . . ?
O72 C72 C71 119.2(7) . . ?
O72 C72 C73 118.9(7) . . ?
C71 C72 C73 121.8(7) . . ?
C74 C73 C72 116.9(7) . . ?
C74 C73 C8 121.0(7) . . ?
C72 C73 C8 122.0(7) . . ?
C75 C74 C73 123.0(7) . . ?
C75 C74 H74 118.5 . . ?
C73 C74 H74 118.5 . . ?
C74 C75 C76 119.6(7) . . ?
C74 C75 N71 118.9(7) . . ?
C76 C75 N71 121.4(7) . . ?
C75 C76 C71 118.7(7) . . ?
C75 C76 H76 120.6 . . ?
C71 C76 H76 120.6 . . ?
C72 O72 C721 114.9(6) . . ?
O72 C721 C722 109.4(7) . . ?
O72 C721 H72A 109.8 . . ?
C722 C721 H72A 109.8 . . ?
O72 C721 H72B 109.8 . . ?
C722 C721 H72B 109.8 . . ?
H72A C721 H72B 108.2 . . ?
C721 C722 C723 112.5(9) . . ?
C721 C722 H72C 109.1 . . ?
C723 C722 H72C 109.1 . . ?
C721 C722 H72D 109.1 . . ?
C723 C722 H72D 109.1 . . ?
H72C C722 H72D 107.8 . . ?
C724 C723 C722 114.6(15) . . ?
C724 C723 H72E 108.6 . . ?
C722 C723 H72E 108.6 . . ?
C724 C723 H72F 108.6 . . ?
C722 C723 H72F 108.6 . . ?
H72E C723 H72F 107.6 . . ?
C725 C724 C723 117.0(19) . . ?
C725 C724 H72G 108.1 . . ?
C723 C724 H72G 108.1 . . ?
C725 C724 H72H 108.1 . . ?
C723 C724 H72H 108.1 . . ?
H72G C724 H72H 107.3 . . ?
C724 C725 H72I 109.5 . . ?
C724 C725 H72J 109.5 . . ?
H72I C725 H72J 109.5 . . ?
C724 C725 H72K 109.5 . . ?
H72I C725 H72K 109.5 . . ?
H72J C725 H72K 109.5 . . ?
C77 N71 C75 130.0(6) . . ?
C77 N71 H71 115.0 . . ?
C75 N71 H71 115.0 . . ?
O77 C77 N71 124.6(7) . . ?
O77 C77 N72 122.1(7) . . ?
N71 C77 N72 113.3(7) . . ?
C77 N72 C771 126.3(6) . . ?
C77 N72 H72 116.9 . . ?
C771 N72 H72 116.9 . . ?
C772 C771 N72 118.6(7) . . ?
C772 C771 C776 118.0(8) . . ?
N72 C771 C776 123.3(7) . . ?
C773 C772 C771 120.2(8) . . ?
C773 C772 H772 119.9 . . ?
C771 C772 H772 119.9 . . ?
C774 C773 C772 122.1(8) . . ?
C774 C773 H773 119.0 . . ?
C772 C773 H773 119.0 . . ?
C775 C774 C773 116.9(8) . . ?
C775 C774 C777 122.1(9) . . ?
C773 C774 C777 121.0(9) . . ?
C774 C775 C776 122.9(9) . . ?
C774 C775 H775 118.5 . . ?
C776 C775 H775 118.5 . . ?
C775 C776 C771 119.9(8) . . ?
C775 C776 H776 120.0 . . ?
C771 C776 H776 120.0 . . ?
C774 C777 H77A 109.5 . . ?
C774 C777 H77B 109.5 . . ?
H77A C777 H77B 109.5 . . ?
C774 C777 H77C 109.5 . . ?
H77A C777 H77C 109.5 . . ?
H77B C777 H77C 109.5 . . ?
C73 C8 C81 110.7(5) . . ?
C73 C8 H8A 109.5 . . ?
C81 C8 H8A 109.5 . . ?
C73 C8 H8B 109.5 . . ?
C81 C8 H8B 109.5 . . ?
H8A C8 H8B 108.1 . . ?
C86 C81 C82 122.1(6) . . ?
C86 C81 C8 117.1(6) . . ?
C82 C81 C8 120.8(7) . . ?
O82 C82 C81 121.5(6) . . ?
O82 C82 C83 120.4(6) . . ?
C81 C82 C83 118.1(7) . . ?
C84 C83 C82 118.8(6) . . ?
C84 C83 C5 121.5(6) . . ?
C82 C83 C5 119.7(7) . . ?
C83 C84 C85 122.7(7) . . ?
C83 C84 H84 118.6 . . ?
C85 C84 H84 118.6 . . ?
C84 C85 N81 117.5(7) . . ?
C84 C85 C86 118.3(7) . . ?
N81 C85 C86 124.2(6) . . ?
C81 C86 C85 118.8(7) . . ?
C81 C86 H86 120.6 . . ?
C85 C86 H86 120.6 . . ?
C82 O82 C821 113.7(6) . . ?
C822 C821 O82 114.9(7) . . ?
C822 C821 H82A 108.5 . . ?
O82 C821 H82A 108.5 . . ?
C822 C821 H82B 108.5 . . ?
O82 C821 H82B 108.5 . . ?
H82A C821 H82B 107.5 . . ?
C821 C822 C823 111.9(9) . . ?
C821 C822 H82C 109.2 . . ?
C823 C822 H82C 109.2 . . ?
C821 C822 H82D 109.2 . . ?
C823 C822 H82D 109.2 . . ?
H82C C822 H82D 107.9 . . ?
C824 C823 C822 119.9(12) . . ?
C824 C823 H82E 107.3 . . ?
C822 C823 H82E 107.3 . . ?
C824 C823 H82F 107.3 . . ?
C822 C823 H82F 107.3 . . ?
H82E C823 H82F 106.9 . . ?
C823 C824 C825 117.6(16) . . ?
C823 C824 H82G 107.9 . . ?
C825 C824 H82G 107.9 . . ?
C823 C824 H82H 107.9 . . ?
C825 C824 H82H 107.9 . . ?
H82G C824 H82H 107.2 . . ?
C824 C825 H82I 109.5 . . ?
C824 C825 H82J 109.5 . . ?
H82I C825 H82J 109.5 . . ?
C824 C825 H82K 109.5 . . ?
H82I C825 H82K 109.5 . . ?
H82J C825 H82K 109.5 . . ?
C87 N81 C85 129.4(6) . . ?
C87 N81 H81 115.3 . . ?
C85 N81 H81 115.3 . . ?
O87 C87 N81 123.4(7) . . ?
O87 C87 N82 120.8(7) . . ?
N81 C87 N82 115.9(7) . . ?
C87 N82 C871 130.5(7) . . ?
C87 N82 H82 114.7 . . ?
C871 N82 H82 114.7 . . ?
C876 C871 N82 120.0(7) . . ?
C876 C871 C872 118.5(7) . . ?
N82 C871 C872 121.4(7) . . ?
C873 C872 C871 115.6(8) . . ?
C873 C872 H872 122.2 . . ?
C871 C872 H872 122.2 . . ?
C874 C873 C872 127.9(9) . . ?
C874 C873 H873 116.1 . . ?
C872 C873 H873 116.1 . . ?
C873 C874 C875 114.5(8) . . ?
C873 C874 C877 124.3(9) . . ?
C875 C874 C877 121.3(9) . . ?
C876 C875 C874 120.3(8) . . ?
C876 C875 H875 119.9 . . ?
C874 C875 H875 119.9 . . ?
C871 C876 C875 123.2(8) . . ?
C871 C876 H876 118.4 . . ?
C875 C876 H876 118.4 . . ?
C874 C877 H87A 109.5 . . ?
C874 C877 H87B 109.5 . . ?
H87A C877 H87B 109.5 . . ?
C874 C877 H87C 109.5 . . ?
H87A C877 H87C 109.5 . . ?
H87B C877 H87C 109.5 . . ?
C916 C911 C912 119.6(11) . . ?
C916 C911 C917 122.5(13) . . ?
C912 C911 C917 118.0(12) . . ?
C911 C912 C913 118.5(11) . . ?
C911 C912 H912 120.8 . . ?
C913 C912 H912 120.8 . . ?
C914 C913 C912 123.6(11) . . ?
C914 C913 H913 118.2 . . ?
C912 C913 H913 118.2 . . ?
C913 C914 C915 115.4(12) . . ?
C913 C914 H914 122.3 . . ?
C915 C914 H914 122.3 . . ?
C916 C915 C914 122.9(11) . . ?
C916 C915 H915 118.6 . . ?
C914 C915 H915 118.6 . . ?
C915 C916 C911 120.0(11) . . ?
C915 C916 H916 120.0 . . ?
C911 C916 H916 120.0 . . ?
C911 C917 H91A 109.5 . . ?
C911 C917 H91B 109.5 . . ?
H91A C917 H91B 109.5 . . ?
C911 C917 H91C 109.5 . . ?
H91A C917 H91C 109.5 . . ?
H91B C917 H91C 109.5 . . ?
C922 C921 C926 114.3(10) . . ?
C922 C921 C927 125.9(10) . . ?
C926 C921 C927 119.8(10) . . ?
C923 C922 C921 121.4(10) . . ?
C923 C922 H922 119.3 . . ?
C921 C922 H922 119.3 . . ?
C924 C923 C922 129.9(13) . . ?
C924 C923 H923 115.0 . . ?
C922 C923 H923 115.0 . . ?
C923 C924 C925 104.3(15) . . ?
C923 C924 H924 127.9 . . ?
C925 C924 H924 127.9 . . ?
C926 C925 C924 132.4(12) . . ?
C926 C925 H925 113.8 . . ?
C924 C925 H925 113.8 . . ?
C925 C926 C921 117.5(10) . . ?
C925 C926 H926 121.2 . . ?
C921 C926 H926 121.2 . . ?
C921 C927 H92A 109.5 . . ?
C921 C927 H92B 109.5 . . ?
H92A C927 H92B 109.5 . . ?
C921 C927 H92C 109.5 . . ?
H92A C927 H92C 109.5 . . ?
H92B C927 H92C 109.5 . . ?
C936 C931 C932 116.3(11) . . ?
C936 C931 C937 120.8(12) . . ?
C932 C931 C937 122.9(12) . . ?
C933 C932 C931 118.3(12) . . ?
C933 C932 H932 120.9 . . ?
C931 C932 H932 120.9 . . ?
C934 C933 C932 128.6(15) . . ?
C934 C933 H933 115.7 . . ?
C932 C933 H933 115.7 . . ?
C933 C934 C935 108.9(16) . . ?
C933 C934 H934 125.5 . . ?
C935 C934 H934 125.5 . . ?
C936 C935 C934 129.4(14) . . ?
C936 C935 H935 115.3 . . ?
C934 C935 H935 115.3 . . ?
C935 C936 C931 118.5(11) . . ?
C935 C936 H936 120.8 . . ?
C931 C936 H936 120.8 . . ?
C931 C937 H93A 109.5 . . ?
C931 C937 H93B 109.5 . . ?
H93A C937 H93B 109.5 . . ?
C931 C937 H93C 109.5 . . ?
H93A C937 H93C 109.5 . . ?
H93B C937 H93C 109.5 . . ?
C942 C941 C946 115.0(12) . . ?
C942 C941 C947 118.8(13) . . ?
C946 C941 C947 126.0(13) . . ?
C941 C942 C943 119.4(12) . . ?
C941 C942 H942 120.3 . . ?
C943 C942 H942 120.3 . . ?
C944 C943 C942 130.4(13) . . ?
C944 C943 H943 114.8 . . ?
C942 C943 H943 114.8 . . ?
C945 C944 C943 104.7(15) . . ?
C945 C944 H944 127.6 . . ?
C943 C944 H944 127.6 . . ?
C946 C945 C944 130.1(16) . . ?
C946 C945 H945 115.0 . . ?
C944 C945 H945 115.0 . . ?
C945 C946 C941 120.0(13) . . ?
C945 C946 H946 120.0 . . ?
C941 C946 H946 120.0 . . ?
C941 C947 H94A 109.5 . . ?
C941 C947 H94B 109.5 . . ?
H94A C947 H94B 109.5 . . ?
C941 C947 H94C 109.5 . . ?
H94A C947 H94C 109.5 . . ?
H94B C947 H94C 109.5 . . ?
C952 C951 C956 114.1(14) . . ?
C952 C951 C957 125.7(16) . . ?
C956 C951 C957 120.0(15) . . ?
C953 C952 C951 123.1(16) . . ?
C953 C952 H952 118.5 . . ?
C951 C952 H952 118.5 . . ?
C952 C953 C954 123.9(19) . . ?
C952 C953 H953 118.1 . . ?
C954 C953 H953 118.1 . . ?
C955 C954 C953 105.3(19) . . ?
C955 C954 H954 127.3 . . ?
C953 C954 H954 127.3 . . ?
C954 C955 C956 135(2) . . ?
C954 C955 H955 112.5 . . ?
C956 C955 H955 112.5 . . ?
C955 C956 C951 114.7(15) . . ?
C955 C956 H956 122.7 . . ?
C951 C956 H956 122.7 . . ?
C951 C957 H95A 109.5 . . ?
C951 C957 H95B 109.5 . . ?
H95A C957 H95B 109.5 . . ?
C951 C957 H95C 109.5 . . ?
H95A C957 H95C 109.5 . . ?
H95B C957 H95C 109.5 . . ?

loop_
_geom_bond_atom_site_label_1
_geom_bond_atom_site_label_2
_geom_bond_distance
_geom_bond_site_symmetry_2
_geom_bond_publ_flag
C1 C11 1.516(9) . ?
C1 C43 1.529(10) . ?
C1 H1A 0.9900 . ?
C1 H1B 0.9900 . ?
C11 C16 1.378(10) . ?
C11 C12 1.401(9) . ?
C12 O12 1.392(8) . ?
C12 C13 1.394(9) . ?
C13 C14 1.397(10) . ?
C13 C2 1.544(9) . ?
C14 C15 1.405(10) . ?
C14 H14 0.9500 . ?
C15 C16 1.386(10) . ?
C15 N11 1.417(9) . ?
C16 H16 0.9500 . ?
O12 C121 1.440(13) . ?
C121 C12' 1.167(19) . ?
C121 C122 1.78(8) . ?
C121 H12A 0.9900 . ?
C121 H12B 0.9900 . ?
C121 H12C 0.9900 . ?
C121 H12D 0.9900 . ?
C122 C123 1.29(4) . ?
C122 H12E 0.9900 . ?
C122 H12F 0.9900 . ?
C12' C123 1.24(3) . ?
C12' H12G 0.9900 . ?
C12' H12H 0.9900 . ?
C123 C124 1.60(3) . ?
C123 C12" 1.61(4) . ?
C123 H12I 0.9900 . ?
C123 H12J 0.9900 . ?
C123 H12K 0.9900 . ?
C123 H12L 0.9900 . ?
C124 C125 1.51(4) . ?
C124 H12M 0.9900 . ?
C124 H12N 0.9900 . ?
C12" C125 1.60(5) . ?
C12" H12O 0.9900 . ?
C12" H12P 0.9900 . ?
C125 H12Q 0.9800 . ?
C125 H12R 0.9800 . ?
C125 H12S 0.9800 . ?
C125 H12T 0.9800 . ?
C125 H12U 0.9800 . ?
C125 H12V 0.9800 . ?
N11 C17 1.348(9) . ?
N11 H11 0.8800 . ?
C17 O17 1.240(9) . ?
C17 N12 1.371(9) . ?
N12 S1 1.633(6) . ?
N12 H12 0.8800 . ?
S1 O12S 1.426(5) . ?
S1 O11S 1.455(5) . ?
S1 C171 1.755(7) . ?
C171 C176 1.401(10) . ?
C171 C172 1.403(10) . ?
C172 C173 1.379(11) . ?
C172 H172 0.9500 . ?
C173 C174 1.375(11) . ?
C173 H173 0.9500 . ?
C174 C175 1.417(11) . ?
C174 C177 1.518(11) . ?
C175 C176 1.356(11) . ?
C175 H175 0.9500 . ?
C176 H176 0.9500 . ?
C177 H17A 0.9800 . ?
C177 H17B 0.9800 . ?
C177 H17C 0.9800 . ?
C2 C21 1.545(9) . ?
C2 H2A 0.9900 . ?
C2 H2B 0.9900 . ?
C21 C22 1.385(10) . ?
C21 C26 1.399(9) . ?
C22 O22 1.390(8) . ?
C22 C23 1.401(10) . ?
C23 C24 1.405(9) . ?
C23 C3 1.520(10) . ?
C24 C25 1.356(10) . ?
C24 H24 0.9500 . ?
C25 N21 1.418(8) . ?
C25 C26 1.419(10) . ?
C26 H26 0.9500 . ?
O22 C221 1.451(9) . ?
C221 C222 1.492(12) . ?
C221 H22A 0.9900 . ?
C221 H22B 0.9900 . ?
C222 C223 1.507(14) . ?
C222 H22C 0.9900 . ?
C222 H22D 0.9900 . ?
C223 C224 1.686(19) . ?
C223 H22E 0.9900 . ?
C223 H22F 0.9900 . ?
C224 C225 1.24(3) . ?
C224 H22G 0.9900 . ?
C224 H22H 0.9900 . ?
C225 H22I 0.9800 . ?
C225 H22J 0.9800 . ?
C225 H22K 0.9800 . ?
N21 C27 1.387(9) . ?
N21 H21 0.8800 . ?
C27 O27 1.217(8) . ?
C27 N22 1.394(9) . ?
N22 S2 1.666(5) . ?
N22 H22 0.8800 . ?
S2 O21S 1.432(5) . ?
S2 O22S 1.446(5) . ?
S2 C271 1.728(8) . ?
C271 C276 1.383(10) . ?
C271 C272 1.412(11) . ?
C272 C273 1.364(13) . ?
C272 H272 0.9500 . ?
C273 C274 1.368(13) . ?
C273 H273 0.9500 . ?
C274 C275 1.396(13) . ?
C274 C277 1.527(13) . ?
C275 C276 1.421(11) . ?
C275 H275 0.9500 . ?
C276 H276 0.9500 . ?
C277 H27A 0.9800 . ?
C277 H27B 0.9800 . ?
C277 H27C 0.9800 . ?
C3 C31 1.532(10) . ?
C3 H3A 0.9900 . ?
C3 H3B 0.9900 . ?
C31 C36 1.379(10) . ?
C31 C32 1.428(9) . ?
C32 C33 1.387(9) . ?
C32 O32 1.388(8) . ?
C33 C34 1.392(9) . ?
C33 C4 1.519(9) . ?
C34 C35 1.407(9) . ?
C34 H34 0.9500 . ?
C35 C36 1.380(10) . ?
C35 N31 1.417(9) . ?
C36 H36 0.9500 . ?
O32 C321 1.420(8) . ?
C321 C322 1.504(10) . ?
C321 H32A 0.9900 . ?
C321 H32B 0.9900 . ?
C322 C323 1.518(9) . ?
C322 H32C 0.9900 . ?
C322 H32D 0.9900 . ?
C323 C324 1.533(10) . ?
C323 H32E 0.9900 . ?
C323 H32F 0.9900 . ?
C324 C325 1.530(10) . ?
C324 H32G 0.9900 . ?
C324 H32H 0.9900 . ?
C325 H32I 0.9800 . ?
C325 H32J 0.9800 . ?
C325 H32K 0.9800 . ?
N31 C37 1.347(9) . ?
N31 H31 0.8800 . ?
C37 O37 1.245(8) . ?
C37 N32 1.384(9) . ?
N32 S3 1.638(6) . ?
N32 H32 0.8800 . ?
S3 O32S 1.437(5) . ?
S3 O31S 1.450(5) . ?
S3 C371 1.745(8) . ?
C371 C376 1.381(11) . ?
C371 C372 1.417(10) . ?
C372 C373 1.386(12) . ?
C372 H372 0.9500 . ?
C373 C374 1.359(12) . ?
C373 H373 0.9500 . ?
C374 C375 1.377(12) . ?
C374 C377 1.513(13) . ?
C375 C376 1.383(12) . ?
C375 H375 0.9500 . ?
C376 H376 0.9500 . ?
C377 H37A 0.9800 . ?
C377 H37B 0.9800 . ?
C377 H37C 0.9800 . ?
C4 C41 1.523(10) . ?
C4 H4A 0.9900 . ?
C4 H4B 0.9900 . ?
C41 C46 1.389(9) . ?
C41 C42 1.395(10) . ?
C42 O42 1.392(8) . ?
C42 C43 1.409(10) . ?
C43 C44 1.403(10) . ?
C44 C45 1.387(11) . ?
C44 H44 0.9500 . ?
C45 N41 1.408(9) . ?
C45 C46 1.410(10) . ?
C46 H46 0.9500 . ?
O42 C421 1.466(8) . ?
C421 C422 1.511(11) . ?
C421 H42A 0.9900 . ?
C421 H42B 0.9900 . ?
C422 C423 1.494(12) . ?
C422 H42C 0.9900 . ?
C422 H42D 0.9900 . ?
C423 C424 1.531(11) . ?
C423 H42E 0.9900 . ?
C423 H42F 0.9900 . ?
C424 C425 1.505(14) . ?
C424 H42G 0.9900 . ?
C424 H42H 0.9900 . ?
C425 H42I 0.9800 . ?
C425 H42J 0.9800 . ?
C425 H42K 0.9800 . ?
N41 C47 1.360(9) . ?
N41 H41 0.8800 . ?
C47 O47 1.220(9) . ?
C47 N42 1.399(9) . ?
N42 S4 1.658(5) . ?
N42 H42 0.8800 . ?
S4 O42S 1.419(6) . ?
S4 O41S 1.427(5) . ?
S4 C471 1.762(7) . ?
C471 C472 1.388(10) . ?
C471 C476 1.393(11) . ?
C472 C473 1.394(10) . ?
C472 H472 0.9500 . ?
C473 C474 1.385(11) . ?
C473 H473 0.9500 . ?
C474 C475 1.383(11) . ?
C474 C477 1.515(11) . ?
C475 C476 1.381(10) . ?
C475 H475 0.9500 . ?
C476 H476 0.9500 . ?
C477 H47A 0.9800 . ?
C477 H47B 0.9800 . ?
C477 H47C 0.9800 . ?
C5 C83 1.529(9) . ?
C5 C51 1.528(9) . ?
C5 H5A 0.9900 . ?
C5 H5B 0.9900 . ?
C51 C52 1.385(10) . ?
C51 C56 1.415(10) . ?
C52 O52 1.381(8) . ?
C52 C53 1.411(9) . ?
C53 C54 1.408(10) . ?
C53 C6 1.508(10) . ?
C54 C55 1.367(10) . ?
C54 H54 0.9500 . ?
C55 C56 1.406(9) . ?
C55 N51 1.445(9) . ?
C56 H56 0.9500 . ?
O52 C521 1.436(9) . ?
C521 C522 1.527(11) . ?
C521 H52A 0.9900 . ?
C521 H52B 0.9900 . ?
C522 C523 1.507(11) . ?
C522 H52C 0.9900 . ?
C522 H52D 0.9900 . ?
C523 C524 1.541(11) . ?
C523 H52E 0.9900 . ?
C523 H52F 0.9900 . ?
C524 C525 1.555(12) . ?
C524 H52G 0.9900 . ?
C524 H52H 0.9900 . ?
C525 H52I 0.9800 . ?
C525 H52J 0.9800 . ?
C525 H52K 0.9800 . ?
N51 C57 1.332(9) . ?
N51 H51 0.8800 . ?
C57 O57 1.229(8) . ?
C57 N52 1.387(9) . ?
N52 C571 1.414(9) . ?
N52 H52 0.8800 . ?
C571 C576 1.402(10) . ?
C571 C572 1.405(10) . ?
C572 C573 1.406(11) . ?
C572 H572 0.9500 . ?
C573 C574 1.368(10) . ?
C573 H573 0.9500 . ?
C574 C575 1.376(11) . ?
C574 C577 1.532(11) . ?
C575 C576 1.409(11) . ?
C575 H575 0.9500 . ?
C576 H576 0.9500 . ?
C577 H57A 0.9800 . ?
C577 H57B 0.9800 . ?
C577 H57C 0.9800 . ?
C6 C61 1.512(9) . ?
C6 H6A 0.9900 . ?
C6 H6B 0.9900 . ?
C61 C66 1.372(9) . ?
C61 C62 1.408(9) . ?
C62 O62 1.395(8) . ?
C62 C63 1.400(9) . ?
C63 C64 1.383(9) . ?
C63 C7 1.517(9) . ?
C64 C65 1.390(9) . ?
C64 H64 0.9500 . ?
C65 C66 1.401(9) . ?
C65 N61 1.418(9) . ?
C66 H66 0.9500 . ?
O62 C621 1.425(9) . ?
C621 C622 1.513(12) . ?
C621 H62A 0.9900 . ?
C621 H62B 0.9900 . ?
C622 C623 1.501(12) . ?
C622 H62C 0.9900 . ?
C622 H62D 0.9900 . ?
C623 C624 1.536(14) . ?
C623 H62E 0.9900 . ?
C623 H62F 0.9900 . ?
C624 C625 1.524(18) . ?
C624 H62G 0.9900 . ?
C624 H62H 0.9900 . ?
C625 H62I 0.9800 . ?
C625 H62J 0.9800 . ?
C625 H62K 0.9800 . ?
N61 C67 1.365(9) . ?
N61 H61 0.8800 . ?
C67 O67 1.250(8) . ?
C67 N62 1.348(9) . ?
N62 C671 1.415(9) . ?
N62 H62 0.8800 . ?
C671 C676 1.360(10) . ?
C671 C672 1.381(11) . ?
C672 C673 1.382(12) . ?
C672 H672 0.9500 . ?
C673 C674 1.333(13) . ?
C673 H673 0.9500 . ?
C674 C675 1.390(11) . ?
C674 C677 1.547(12) . ?
C675 C676 1.380(11) . ?
C675 H675 0.9500 . ?
C676 H676 0.9500 . ?
C677 H67A 0.9800 . ?
C677 H67B 0.9800 . ?
C677 H67C 0.9800 . ?
C7 C71 1.524(9) . ?
C7 H7A 0.9900 . ?
C7 H7B 0.9900 . ?
C71 C72 1.387(10) . ?
C71 C76 1.413(10) . ?
C72 O72 1.381(8) . ?
C72 C73 1.410(10) . ?
C73 C74 1.387(9) . ?
C73 C8 1.515(9) . ?
C74 C75 1.382(10) . ?
C74 H74 0.9500 . ?
C75 C76 1.408(10) . ?
C75 N71 1.417(9) . ?
C76 H76 0.9500 . ?
O72 C721 1.425(9) . ?
C721 C722 1.501(12) . ?
C721 H72A 0.9900 . ?
C721 H72B 0.9900 . ?
C722 C723 1.507(15) . ?
C722 H72C 0.9900 . ?
C722 H72D 0.9900 . ?
C723 C724 1.461(17) . ?
C723 H72E 0.9900 . ?
C723 H72F 0.9900 . ?
C724 C725 1.44(2) . ?
C724 H72G 0.9900 . ?
C724 H72H 0.9900 . ?
C725 H72I 0.9800 . ?
C725 H72J 0.9800 . ?
C725 H72K 0.9800 . ?
N71 C77 1.338(9) . ?
N71 H71 0.8800 . ?
C77 O77 1.240(8) . ?
C77 N72 1.379(9) . ?
N72 C771 1.399(9) . ?
N72 H72 0.8800 . ?
C771 C772 1.400(10) . ?
C771 C776 1.402(11) . ?
C772 C773 1.397(11) . ?
C772 H772 0.9500 . ?
C773 C774 1.386(12) . ?
C773 H773 0.9500 . ?
C774 C775 1.378(12) . ?
C774 C777 1.519(11) . ?
C775 C776 1.387(11) . ?
C775 H775 0.9500 . ?
C776 H776 0.9500 . ?
C777 H77A 0.9800 . ?
C777 H77B 0.9800 . ?
C777 H77C 0.9800 . ?
C8 C81 1.574(9) . ?
C8 H8A 0.9900 . ?
C8 H8B 0.9900 . ?
C81 C86 1.381(10) . ?
C81 C82 1.393(9) . ?
C82 O82 1.378(8) . ?
C82 C83 1.422(9) . ?
C83 C84 1.366(10) . ?
C84 C85 1.393(9) . ?
C84 H84 0.9500 . ?
C85 N81 1.414(9) . ?
C85 C86 1.416(10) . ?
C86 H86 0.9500 . ?
O82 C821 1.440(9) . ?
C821 C822 1.434(11) . ?
C821 H82A 0.9900 . ?
C821 H82B 0.9900 . ?
C822 C823 1.584(16) . ?
C822 H82C 0.9900 . ?
C822 H82D 0.9900 . ?
C823 C824 1.316(19) . ?
C823 H82E 0.9900 . ?
C823 H82F 0.9900 . ?
C824 C825 1.479(16) . ?
C824 H82G 0.9900 . ?
C824 H82H 0.9900 . ?
C825 H82I 0.9800 . ?
C825 H82J 0.9800 . ?
C825 H82K 0.9800 . ?
N81 C87 1.343(9) . ?
N81 H81 0.8800 . ?
C87 O87 1.252(9) . ?
C87 N82 1.360(9) . ?
N82 C871 1.406(9) . ?
N82 H82 0.8800 . ?
C871 C876 1.369(10) . ?
C871 C872 1.405(10) . ?
C872 C873 1.402(12) . ?
C872 H872 0.9500 . ?
C873 C874 1.335(12) . ?
C873 H873 0.9500 . ?
C874 C875 1.422(12) . ?
C874 C877 1.504(12) . ?
C875 C876 1.370(11) . ?
C875 H875 0.9500 . ?
C876 H876 0.9500 . ?
C877 H87A 0.9800 . ?
C877 H87B 0.9800 . ?
C877 H87C 0.9800 . ?
C911 C916 1.382(11) . ?
C911 C912 1.389(11) . ?
C911 C917 1.512(13) . ?
C912 C913 1.394(12) . ?
C912 H912 0.9500 . ?
C913 C914 1.389(12) . ?
C913 H913 0.9500 . ?
C914 C915 1.391(11) . ?
C914 H914 0.9500 . ?
C915 C916 1.379(12) . ?
C915 H915 0.9500 . ?
C916 H916 0.9500 . ?
C917 H91A 0.9800 . ?
C917 H91B 0.9800 . ?
C917 H91C 0.9800 . ?
C921 C922 1.383(10) . ?
C921 C926 1.416(10) . ?
C921 C927 1.457(11) . ?
C922 C923 1.383(12) . ?
C922 H922 0.9500 . ?
C923 C924 1.379(14) . ?
C923 H923 0.9500 . ?
C924 C925 1.395(14) . ?
C924 H924 0.9500 . ?
C925 C926 1.388(12) . ?
C925 H925 0.9500 . ?
C926 H926 0.9500 . ?
C927 H92A 0.9800 . ?
C927 H92B 0.9800 . ?
C927 H92C 0.9800 . ?
C931 C936 1.418(11) . ?
C931 C932 1.426(11) . ?
C931 C937 1.465(12) . ?
C932 C933 1.404(13) . ?
C932 H932 0.9500 . ?
C933 C934 1.367(14) . ?
C933 H933 0.9500 . ?
C934 C935 1.395(13) . ?
C934 H934 0.9500 . ?
C935 C936 1.372(12) . ?
C935 H935 0.9500 . ?
C936 H936 0.9500 . ?
C937 H93A 0.9800 . ?
C937 H93B 0.9800 . ?
C937 H93C 0.9800 . ?
C941 C942 1.400(12) . ?
C941 C946 1.418(12) . ?
C941 C947 1.503(13) . ?
C942 C943 1.419(13) . ?
C942 H942 0.9500 . ?
C943 C944 1.418(15) . ?
C943 H943 0.9500 . ?
C944 C945 1.416(15) . ?
C944 H944 0.9500 . ?
C945 C946 1.406(14) . ?
C945 H945 0.9500 . ?
C946 H946 0.9500 . ?
C947 H94A 0.9800 . ?
C947 H94B 0.9800 . ?
C947 H94C 0.9800 . ?
C951 C952 1.424(13) . ?
C951 C956 1.427(14) . ?
C951 C957 1.498(15) . ?
C952 C953 1.398(15) . ?
C952 H952 0.9500 . ?
C953 C954 1.415(16) . ?
C953 H953 0.9500 . ?
C954 C955 1.392(16) . ?
C954 H954 0.9500 . ?
C955 C956 1.392(15) . ?
C955 H955 0.9500 . ?
C956 H956 0.9500 . ?
C957 H95A 0.9800 . ?
C957 H95B 0.9800 . ?
C957 H95C 0.9800 . ?

loop_
_geom_hbond_atom_site_label_D
_geom_hbond_atom_site_label_H
_geom_hbond_atom_site_label_A
_geom_hbond_distance_DH
_geom_hbond_distance_HA
_geom_hbond_distance_DA
_geom_hbond_angle_DHA
_geom_hbond_site_symmetry_A
N12 H12 O57 0.88 1.84 2.712(8) 173.0 .
N21 H21 O87 0.88 2.17 2.937(8) 144.7 .
N22 H22 O87 0.88 2.00 2.740(8) 141.2 .
N31 H31 O77 0.88 2.25 2.980(7) 140.7 .
N32 H32 O77 0.88 1.96 2.798(8) 157.4 .
N41 H41 O67 0.88 2.13 2.900(9) 145.8 .
N42 H42 O67 0.88 2.06 2.817(8) 143.9 .
N51 H51 O41S 0.88 2.10 2.980(7) 175.1 .
N52 H52 O47 0.88 2.26 2.967(8) 137.0 .
N61 H61 O31S 0.88 2.39 3.047(8) 131.7 .
N62 H62 O37 0.88 2.08 2.940(8) 165.0 .
N71 H71 O22S 0.88 2.13 3.007(8) 176.0 .
N72 H72 O27 0.88 2.51 2.978(8) 114.1 .
N72 H72 O22S 0.88 2.61 3.391(8) 148.5 .
N81 H81 O11S 0.88 2.16 2.951(8) 149.9 .
N82 H82 O17 0.88 2.34 3.057(8) 138.8 .
N82 H82 O11S 0.88 2.43 3.183(8) 144.2 .

loop_
_geom_torsion_atom_site_label_1
_geom_torsion_atom_site_label_2
_geom_torsion_atom_site_label_3
_geom_torsion_atom_site_label_4
_geom_torsion
_geom_torsion_site_symmetry_1
_geom_torsion_site_symmetry_2
_geom_torsion_site_symmetry_3
_geom_torsion_site_symmetry_4
_geom_torsion_publ_flag
C43 C1 C11 C16 -78.3(9) . . . . ?
C43 C1 C11 C12 96.7(8) . . . . ?
C16 C11 C12 O12 -175.6(7) . . . . ?
C1 C11 C12 O12 9.2(10) . . . . ?
C16 C11 C12 C13 6.1(11) . . . . ?
C1 C11 C12 C13 -169.1(7) . . . . ?
O12 C12 C13 C14 176.1(7) . . . . ?
C11 C12 C13 C14 -5.7(11) . . . . ?
O12 C12 C13 C2 -8.8(10) . . . . ?
C11 C12 C13 C2 169.5(7) . . . . ?
C12 C13 C14 C15 1.7(11) . . . . ?
C2 C13 C14 C15 -173.5(6) . . . . ?
C13 C14 C15 C16 1.5(11) . . . . ?
C13 C14 C15 N11 177.5(7) . . . . ?
C12 C11 C16 C15 -2.8(11) . . . . ?
C1 C11 C16 C15 172.5(7) . . . . ?
C14 C15 C16 C11 -0.9(12) . . . . ?
N11 C15 C16 C11 -177.1(7) . . . . ?
C13 C12 O12 C121 -82.0(9) . . . . ?
C11 C12 O12 C121 99.7(9) . . . . ?
C12 O12 C121 C12' -131(3) . . . . ?
C12 O12 C121 C122 -155(2) . . . . ?
C12' C121 C122 C123 -31(7) . . . . ?
O12 C121 C122 C123 47(4) . . . . ?
O12 C121 C12' C123 0(10) . . . . ?
C122 C121 C12' C123 118(14) . . . . ?
C121 C12' C123 C122 -133(13) . . . . ?
C121 C12' C123 C124 162(6) . . . . ?
C121 C12' C123 C12" 127(7) . . . . ?
C121 C122 C123 C12' 17(4) . . . . ?
C121 C122 C123 C124 152(4) . . . . ?
C121 C122 C123 C12" 108(4) . . . . ?
C12' C123 C124 C125 -115(5) . . . . ?
C122 C123 C124 C125 -151(4) . . . . ?
C12" C123 C124 C125 -58(4) . . . . ?
C12' C123 C12" C125 -168(3) . . . . ?
C122 C123 C12" C125 153(4) . . . . ?
C124 C123 C12" C125 51(3) . . . . ?
C123 C124 C125 C12" 57(3) . . . . ?
C123 C12" C125 C124 -53(3) . . . . ?
C16 C15 N11 C17 -170.5(8) . . . . ?
C14 C15 N11 C17 13.5(13) . . . . ?
C15 N11 C17 O17 8.6(14) . . . . ?
C15 N11 C17 N12 -170.7(7) . . . . ?
O17 C17 N12 S1 11.9(11) . . . . ?
N11 C17 N12 S1 -168.8(6) . . . . ?
C17 N12 S1 O12S 178.3(6) . . . . ?
C17 N12 S1 O11S -53.7(7) . . . . ?
C17 N12 S1 C171 60.8(7) . . . . ?
O12S S1 C171 C176 153.2(6) . . . . ?
O11S S1 C171 C176 21.9(8) . . . . ?
N12 S1 C171 C176 -93.9(7) . . . . ?
O12S S1 C171 C172 -28.0(7) . . . . ?
O11S S1 C171 C172 -159.4(6) . . . . ?
N12 S1 C171 C172 84.8(6) . . . . ?
C176 C171 C172 C173 0.7(12) . . . . ?
S1 C171 C172 C173 -178.1(6) . . . . ?
C171 C172 C173 C174 -0.5(13) . . . . ?
C172 C173 C174 C175 -0.3(13) . . . . ?
C172 C173 C174 C177 177.4(8) . . . . ?
C173 C174 C175 C176 0.9(12) . . . . ?
C177 C174 C175 C176 -176.9(8) . . . . ?
C174 C175 C176 C171 -0.7(12) . . . . ?
C172 C171 C176 C175 -0.1(12) . . . . ?
S1 C171 C176 C175 178.6(6) . . . . ?
C12 C13 C2 C21 -91.1(8) . . . . ?
C14 C13 C2 C21 84.1(8) . . . . ?
C13 C2 C21 C22 102.4(8) . . . . ?
C13 C2 C21 C26 -74.5(8) . . . . ?
C26 C21 C22 O22 -171.3(5) . . . . ?
C2 C21 C22 O22 11.9(9) . . . . ?
C26 C21 C22 C23 6.8(10) . . . . ?
C2 C21 C22 C23 -170.0(6) . . . . ?
C21 C22 C23 C24 -6.1(9) . . . . ?
O22 C22 C23 C24 172.0(5) . . . . ?
C21 C22 C23 C3 169.1(6) . . . . ?
O22 C22 C23 C3 -12.8(9) . . . . ?
C22 C23 C24 C25 -0.9(10) . . . . ?
C3 C23 C24 C25 -176.2(6) . . . . ?
C23 C24 C25 N21 -173.8(6) . . . . ?
C23 C24 C25 C26 6.9(10) . . . . ?
C22 C21 C26 C25 -0.7(10) . . . . ?
C2 C21 C26 C25 176.2(6) . . . . ?
C24 C25 C26 C21 -6.1(10) . . . . ?
N21 C25 C26 C21 174.5(6) . . . . ?
C21 C22 O22 C221 90.1(8) . . . . ?
C23 C22 O22 C221 -88.0(8) . . . . ?
C22 O22 C221 C222 175.0(8) . . . . ?
O22 C221 C222 C223 175.4(11) . . . . ?
C221 C222 C223 C224 168.0(12) . . . . ?
C222 C223 C224 C225 -88(3) . . . . ?
C24 C25 N21 C27 33.7(11) . . . . ?
C26 C25 N21 C27 -146.9(7) . . . . ?
C25 N21 C27 O27 -7.9(12) . . . . ?
C25 N21 C27 N22 172.1(6) . . . . ?
O27 C27 N22 S2 19.7(10) . . . . ?
N21 C27 N22 S2 -160.3(5) . . . . ?
C27 N22 S2 O21S 169.1(6) . . . . ?
C27 N22 S2 O22S -63.7(6) . . . . ?
C27 N22 S2 C271 52.3(7) . . . . ?
O21S S2 C271 C276 148.5(5) . . . . ?
O22S S2 C271 C276 14.4(7) . . . . ?
N22 S2 C271 C276 -100.4(6) . . . . ?
O21S S2 C271 C272 -32.8(7) . . . . ?
O22S S2 C271 C272 -166.9(5) . . . . ?
N22 S2 C271 C272 78.4(6) . . . . ?
C276 C271 C272 C273 5.6(11) . . . . ?
S2 C271 C272 C273 -173.2(6) . . . . ?
C271 C272 C273 C274 -2.6(13) . . . . ?
C272 C273 C274 C275 -1.7(13) . . . . ?
C272 C273 C274 C277 174.6(8) . . . . ?
C273 C274 C275 C276 2.9(12) . . . . ?
C277 C274 C275 C276 -173.5(7) . . . . ?
C272 C271 C276 C275 -4.4(10) . . . . ?
S2 C271 C276 C275 174.4(5) . . . . ?
C274 C275 C276 C271 0.1(11) . . . . ?
C22 C23 C3 C31 -107.5(8) . . . . ?
C24 C23 C3 C31 67.6(8) . . . . ?
C23 C3 C31 C36 -88.6(8) . . . . ?
C23 C3 C31 C32 86.0(8) . . . . ?
C36 C31 C32 C33 -3.4(10) . . . . ?
C3 C31 C32 C33 -178.3(6) . . . . ?
C36 C31 C32 O32 175.1(6) . . . . ?
C3 C31 C32 O32 0.3(10) . . . . ?
O32 C32 C33 C34 -173.7(6) . . . . ?
C31 C32 C33 C34 4.8(10) . . . . ?
O32 C32 C33 C4 -0.5(10) . . . . ?
C31 C32 C33 C4 178.0(6) . . . . ?
C32 C33 C34 C35 -2.7(10) . . . . ?
C4 C33 C34 C35 -175.8(6) . . . . ?
C33 C34 C35 C36 -0.9(11) . . . . ?
C33 C34 C35 N31 174.8(7) . . . . ?
C32 C31 C36 C35 -0.2(11) . . . . ?
C3 C31 C36 C35 174.6(7) . . . . ?
C34 C35 C36 C31 2.3(11) . . . . ?
N31 C35 C36 C31 -173.6(7) . . . . ?
C33 C32 O32 C321 -93.7(7) . . . . ?
C31 C32 O32 C321 87.7(7) . . . . ?
C32 O32 C321 C322 -179.8(5) . . . . ?
O32 C321 C322 C323 176.8(5) . . . . ?
C321 C322 C323 C324 177.0(6) . . . . ?
C322 C323 C324 C325 -176.4(6) . . . . ?
C36 C35 N31 C37 -174.7(8) . . . . ?
C34 C35 N31 C37 9.5(12) . . . . ?
C35 N31 C37 O37 12.0(13) . . . . ?
C35 N31 C37 N32 -168.3(7) . . . . ?
O37 C37 N32 S3 13.6(10) . . . . ?
N31 C37 N32 S3 -166.1(5) . . . . ?
C37 N32 S3 O32S 179.7(6) . . . . ?
C37 N32 S3 O31S -52.0(7) . . . . ?
C37 N32 S3 C371 63.6(7) . . . . ?
O32S S3 C371 C376 135.2(8) . . . . ?
O31S S3 C371 C376 3.1(9) . . . . ?
N32 S3 C371 C376 -113.2(8) . . . . ?
O32S S3 C371 C372 -43.7(7) . . . . ?
O31S S3 C371 C372 -175.8(6) . . . . ?
N32 S3 C371 C372 67.9(7) . . . . ?
C376 C371 C372 C373 0.6(13) . . . . ?
S3 C371 C372 C373 179.5(7) . . . . ?
C371 C372 C373 C374 -0.9(14) . . . . ?
C372 C373 C374 C375 1.2(15) . . . . ?
C372 C373 C374 C377 -178.0(9) . . . . ?
C373 C374 C375 C376 -1.2(16) . . . . ?
C377 C374 C375 C376 177.9(11) . . . . ?
C372 C371 C376 C375 -0.7(14) . . . . ?
S3 C371 C376 C375 -179.5(8) . . . . ?
C374 C375 C376 C371 1.0(17) . . . . ?
C32 C33 C4 C41 -80.7(8) . . . . ?
C34 C33 C4 C41 92.4(8) . . . . ?
C33 C4 C41 C46 -72.0(8) . . . . ?
C33 C4 C41 C42 106.1(7) . . . . ?
C46 C41 C42 O42 -168.9(5) . . . . ?
C4 C41 C42 O42 13.0(9) . . . . ?
C46 C41 C42 C43 10.0(9) . . . . ?
C4 C41 C42 C43 -168.0(6) . . . . ?
O42 C42 C43 C44 169.1(5) . . . . ?
C41 C42 C43 C44 -9.8(9) . . . . ?
O42 C42 C43 C1 -15.7(9) . . . . ?
C41 C42 C43 C1 165.4(6) . . . . ?
C11 C1 C43 C44 65.8(8) . . . . ?
C11 C1 C43 C42 -109.3(7) . . . . ?
C42 C43 C44 C45 0.8(10) . . . . ?
C1 C43 C44 C45 -174.5(6) . . . . ?
C43 C44 C45 N41 -172.5(6) . . . . ?
C43 C44 C45 C46 7.6(10) . . . . ?
C42 C41 C46 C45 -1.2(9) . . . . ?
C4 C41 C46 C45 177.0(6) . . . . ?
C44 C45 C46 C41 -7.4(9) . . . . ?
N41 C45 C46 C41 172.6(6) . . . . ?
C41 C42 O42 C421 99.9(7) . . . . ?
C43 C42 O42 C421 -79.1(7) . . . . ?
C42 O42 C421 C422 -165.4(7) . . . . ?
O42 C421 C422 C423 69.4(9) . . . . ?
C421 C422 C423 C424 174.9(7) . . . . ?
C422 C423 C424 C425 179.0(8) . . . . ?
C44 C45 N41 C47 28.1(11) . . . . ?
C46 C45 N41 C47 -152.0(7) . . . . ?
C45 N41 C47 O47 -14.8(12) . . . . ?
C45 N41 C47 N42 164.8(6) . . . . ?
O47 C47 N42 S4 16.9(10) . . . . ?
N41 C47 N42 S4 -162.7(5) . . . . ?
C47 N42 S4 O42S 171.2(6) . . . . ?
C47 N42 S4 O41S -61.1(6) . . . . ?
C47 N42 S4 C471 55.0(7) . . . . ?
O42S S4 C471 C472 -36.1(7) . . . . ?
O41S S4 C471 C472 -167.9(6) . . . . ?
N42 S4 C471 C472 75.6(7) . . . . ?
O42S S4 C471 C476 145.4(6) . . . . ?
O41S S4 C471 C476 13.7(7) . . . . ?
N42 S4 C471 C476 -102.9(7) . . . . ?
C476 C471 C472 C473 1.3(12) . . . . ?
S4 C471 C472 C473 -177.1(6) . . . . ?
C471 C472 C473 C474 1.5(12) . . . . ?
C472 C473 C474 C475 -4.6(13) . . . . ?
C472 C473 C474 C477 175.0(8) . . . . ?
C473 C474 C475 C476 5.2(14) . . . . ?
C477 C474 C475 C476 -174.4(8) . . . . ?
C474 C475 C476 C471 -2.5(13) . . . . ?
C472 C471 C476 C475 -0.8(12) . . . . ?
S4 C471 C476 C475 177.6(6) . . . . ?
C83 C5 C51 C52 92.9(9) . . . . ?
C83 C5 C51 C56 -83.7(8) . . . . ?
C56 C51 C52 O52 -178.2(6) . . . . ?
C5 C51 C52 O52 5.2(11) . . . . ?
C56 C51 C52 C53 5.3(11) . . . . ?
C5 C51 C52 C53 -171.3(6) . . . . ?
O52 C52 C53 C54 -179.9(6) . . . . ?
C51 C52 C53 C54 -3.4(10) . . . . ?
O52 C52 C53 C6 -2.8(10) . . . . ?
C51 C52 C53 C6 173.7(7) . . . . ?
C52 C53 C54 C55 -0.5(10) . . . . ?
C6 C53 C54 C55 -177.6(7) . . . . ?
C53 C54 C55 C56 2.3(11) . . . . ?
C53 C54 C55 N51 -175.1(6) . . . . ?
C54 C55 C56 C51 -0.4(11) . . . . ?
N51 C55 C56 C51 177.0(6) . . . . ?
C52 C51 C56 C55 -3.3(10) . . . . ?
C5 C51 C56 C55 173.4(6) . . . . ?
C51 C52 O52 C521 78.6(8) . . . . ?
C53 C52 O52 C521 -104.8(7) . . . . ?
C52 O52 C521 C522 78.5(9) . . . . ?
O52 C521 C522 C523 -175.5(7) . . . . ?
C521 C522 C523 C524 175.3(8) . . . . ?
C522 C523 C524 C525 -175.6(8) . . . . ?
C54 C55 N51 C57 -159.0(8) . . . . ?
C56 C55 N51 C57 23.6(11) . . . . ?
C55 N51 C57 O57 -5.9(13) . . . . ?
C55 N51 C57 N52 174.8(7) . . . . ?
O57 C57 N52 C571 -10.8(12) . . . . ?
N51 C57 N52 C571 168.5(7) . . . . ?
C57 N52 C571 C576 146.3(7) . . . . ?
C57 N52 C571 C572 -35.0(11) . . . . ?
C576 C571 C572 C573 0.3(10) . . . . ?
N52 C571 C572 C573 -178.4(6) . . . . ?
C571 C572 C573 C574 0.8(11) . . . . ?
C572 C573 C574 C575 -2.1(11) . . . . ?
C572 C573 C574 C577 176.6(7) . . . . ?
C573 C574 C575 C576 2.5(11) . . . . ?
C577 C574 C575 C576 -176.3(6) . . . . ?
C572 C571 C576 C575 0.1(10) . . . . ?
N52 C571 C576 C575 178.9(6) . . . . ?
C574 C575 C576 C571 -1.6(11) . . . . ?
C54 C53 C6 C61 85.6(8) . . . . ?
C52 C53 C6 C61 -91.3(8) . . . . ?
C53 C6 C61 C66 -78.3(8) . . . . ?
C53 C6 C61 C62 98.1(8) . . . . ?
C66 C61 C62 O62 -172.3(6) . . . . ?
C6 C61 C62 O62 11.2(10) . . . . ?
C66 C61 C62 C63 7.7(10) . . . . ?
C6 C61 C62 C63 -168.7(7) . . . . ?
O62 C62 C63 C64 173.3(6) . . . . ?
C61 C62 C63 C64 -6.8(10) . . . . ?
O62 C62 C63 C7 -9.3(10) . . . . ?
C61 C62 C63 C7 170.7(7) . . . . ?
C62 C63 C64 C65 -0.9(11) . . . . ?
C7 C63 C64 C65 -178.5(7) . . . . ?
C63 C64 C65 C66 7.4(11) . . . . ?
C63 C64 C65 N61 -168.1(7) . . . . ?
C62 C61 C66 C65 -1.0(11) . . . . ?
C6 C61 C66 C65 175.6(6) . . . . ?
C64 C65 C66 C61 -6.4(11) . . . . ?
N61 C65 C66 C61 168.5(7) . . . . ?
C63 C62 O62 C621 -101.5(8) . . . . ?
C61 C62 O62 C621 78.5(8) . . . . ?
C62 O62 C621 C622 88.3(9) . . . . ?
O62 C621 C622 C623 177.3(8) . . . . ?
C621 C622 C623 C624 -178.3(9) . . . . ?
C622 C623 C624 C625 -178.9(11) . . . . ?
C64 C65 N61 C67 -179.1(8) . . . . ?
C66 C65 N61 C67 5.9(13) . . . . ?
C65 N61 C67 O67 10.2(13) . . . . ?
C65 N61 C67 N62 -170.2(8) . . . . ?
O67 C67 N62 C671 -9.3(14) . . . . ?
N61 C67 N62 C671 171.1(8) . . . . ?
C67 N62 C671 C676 174.5(9) . . . . ?
C67 N62 C671 C672 -6.4(15) . . . . ?
C676 C671 C672 C673 0.2(17) . . . . ?
N62 C671 C672 C673 -178.8(11) . . . . ?
C671 C672 C673 C674 5(2) . . . . ?
C672 C673 C674 C675 -7(2) . . . . ?
C672 C673 C674 C677 176.9(13) . . . . ?
C673 C674 C675 C676 3.2(17) . . . . ?
C677 C674 C675 C676 179.9(11) . . . . ?
C672 C671 C676 C675 -3.4(15) . . . . ?
N62 C671 C676 C675 175.7(9) . . . . ?
C674 C675 C676 C671 1.7(15) . . . . ?
C64 C63 C7 C71 74.7(9) . . . . ?
C62 C63 C7 C71 -102.8(8) . . . . ?
C63 C7 C71 C72 86.4(8) . . . . ?
C63 C7 C71 C76 -89.5(8) . . . . ?
C76 C71 C72 O72 178.1(6) . . . . ?
C7 C71 C72 O72 2.2(9) . . . . ?
C76 C71 C72 C73 -0.2(10) . . . . ?
C7 C71 C72 C73 -176.1(6) . . . . ?
O72 C72 C73 C74 -178.0(6) . . . . ?
C71 C72 C73 C74 0.3(10) . . . . ?
O72 C72 C73 C8 0.1(9) . . . . ?
C71 C72 C73 C8 178.5(6) . . . . ?
C72 C73 C74 C75 0.1(10) . . . . ?
C8 C73 C74 C75 -178.1(6) . . . . ?
C73 C74 C75 C76 -0.5(10) . . . . ?
C73 C74 C75 N71 -177.4(6) . . . . ?
C74 C75 C76 C71 0.6(10) . . . . ?
N71 C75 C76 C71 177.4(6) . . . . ?
C72 C71 C76 C75 -0.3(9) . . . . ?
C7 C71 C76 C75 175.7(6) . . . . ?
C71 C72 O72 C721 90.9(7) . . . . ?
C73 C72 O72 C721 -90.7(8) . . . . ?
C72 O72 C721 C722 176.8(7) . . . . ?
O72 C721 C722 C723 -166.2(11) . . . . ?
C721 C722 C723 C724 171.5(15) . . . . ?
C722 C723 C724 C725 -100(2) . . . . ?
C74 C75 N71 C77 -159.9(7) . . . . ?
C76 C75 N71 C77 23.3(11) . . . . ?
C75 N71 C77 O77 3.5(13) . . . . ?
C75 N71 C77 N72 -179.0(7) . . . . ?
O77 C77 N72 C771 -5.4(12) . . . . ?
N71 C77 N72 C771 177.0(7) . . . . ?
C77 N72 C771 C772 145.9(7) . . . . ?
C77 N72 C771 C776 -36.5(11) . . . . ?
N72 C771 C772 C773 175.9(6) . . . . ?
C776 C771 C772 C773 -1.8(10) . . . . ?
C771 C772 C773 C774 0.4(11) . . . . ?
C772 C773 C774 C775 1.6(11) . . . . ?
C772 C773 C774 C777 -178.5(7) . . . . ?
C773 C774 C775 C776 -2.4(12) . . . . ?
C777 C774 C775 C776 177.7(7) . . . . ?
C774 C775 C776 C771 1.1(12) . . . . ?
C772 C771 C776 C775 1.1(10) . . . . ?
N72 C771 C776 C775 -176.5(6) . . . . ?
C74 C73 C8 C81 92.3(8) . . . . ?
C72 C73 C8 C81 -85.7(8) . . . . ?
C73 C8 C81 C86 -78.3(8) . . . . ?
C73 C8 C81 C82 102.6(8) . . . . ?
C86 C81 C82 O82 -170.7(6) . . . . ?
C8 C81 C82 O82 8.3(9) . . . . ?
C86 C81 C82 C83 10.9(10) . . . . ?
C8 C81 C82 C83 -170.1(6) . . . . ?
O82 C82 C83 C84 171.0(6) . . . . ?
C81 C82 C83 C84 -10.7(9) . . . . ?
O82 C82 C83 C5 -10.9(9) . . . . ?
C81 C82 C83 C5 167.4(6) . . . . ?
C51 C5 C83 C84 75.7(9) . . . . ?
C51 C5 C83 C82 -102.3(8) . . . . ?
C82 C83 C84 C85 2.2(10) . . . . ?
C5 C83 C84 C85 -175.8(6) . . . . ?
C83 C84 C85 N81 -172.9(6) . . . . ?
C83 C84 C85 C86 6.3(10) . . . . ?
C82 C81 C86 C85 -2.4(10) . . . . ?
C8 C81 C86 C85 178.5(6) . . . . ?
C84 C85 C86 C81 -6.2(10) . . . . ?
N81 C85 C86 C81 173.0(7) . . . . ?
C81 C82 O82 C821 106.8(7) . . . . ?
C83 C82 O82 C821 -74.9(8) . . . . ?
C82 O82 C821 C822 -75.3(9) . . . . ?
O82 C821 C822 C823 178.1(11) . . . . ?
C821 C822 C823 C824 -157.7(19) . . . . ?
C822 C823 C824 C825 179.6(15) . . . . ?
C84 C85 N81 C87 -173.6(7) . . . . ?
C86 C85 N81 C87 7.3(12) . . . . ?
C85 N81 C87 O87 5.1(12) . . . . ?
C85 N81 C87 N82 -175.5(7) . . . . ?
O87 C87 N82 C871 -3.4(13) . . . . ?
N81 C87 N82 C871 177.2(7) . . . . ?
C87 N82 C871 C876 163.2(8) . . . . ?
C87 N82 C871 C872 -18.6(13) . . . . ?
C876 C871 C872 C873 -0.8(13) . . . . ?
N82 C871 C872 C873 -179.1(8) . . . . ?
C871 C872 C873 C874 2.3(16) . . . . ?
C872 C873 C874 C875 -2.7(17) . . . . ?
C872 C873 C874 C877 176.8(10) . . . . ?
C873 C874 C875 C876 1.7(14) . . . . ?
C877 C874 C875 C876 -177.8(9) . . . . ?
N82 C871 C876 C875 178.5(8) . . . . ?
C872 C871 C876 C875 0.2(13) . . . . ?
C874 C875 C876 C871 -0.6(14) . . . . ?
C916 C911 C912 C913 -1.6(17) . . . . ?
C917 C911 C912 C913 179.7(12) . . . . ?
C911 C912 C913 C914 0.5(18) . . . . ?
C912 C913 C914 C915 0.0(17) . . . . ?
C913 C914 C915 C916 0.6(17) . . . . ?
C914 C915 C916 C911 -1.8(19) . . . . ?
C912 C911 C916 C915 2.2(19) . . . . ?
C917 C911 C916 C915 -179.1(12) . . . . ?
C926 C921 C922 C923 -1.2(16) . . . . ?
C927 C921 C922 C923 177.7(11) . . . . ?
C921 C922 C923 C924 5(2) . . . . ?
C922 C923 C924 C925 -4(2) . . . . ?
C923 C924 C925 C926 1(2) . . . . ?
C924 C925 C926 C921 2(2) . . . . ?
C922 C921 C926 C925 -1.6(16) . . . . ?
C927 C921 C926 C925 179.4(10) . . . . ?
C936 C931 C932 C933 3(2) . . . . ?
C937 C931 C932 C933 -179.8(13) . . . . ?
C931 C932 C933 C934 -4(3) . . . . ?
C932 C933 C934 C935 3(3) . . . . ?
C933 C934 C935 C936 -2(2) . . . . ?
C934 C935 C936 C931 2(2) . . . . ?
C932 C931 C936 C935 -2.2(19) . . . . ?
C937 C931 C936 C935 -179.5(12) . . . . ?
C946 C941 C942 C943 -3(3) . . . . ?
C947 C941 C942 C943 -178.5(18) . . . . ?
C941 C942 C943 C944 -4(4) . . . . ?
C942 C943 C944 C945 6(4) . . . . ?
C943 C944 C945 C946 -1(4) . . . . ?
C944 C945 C946 C941 -5(5) . . . . ?
C942 C941 C946 C945 7(3) . . . . ?
C947 C941 C946 C945 -178(2) . . . . ?
C956 C951 C952 C953 7(3) . . . . ?
C957 C951 C952 C953 -168(2) . . . . ?
C951 C952 C953 C954 -23(3) . . . . ?
C952 C953 C954 C955 18(4) . . . . ?
C953 C954 C955 C956 0(6) . . . . ?
C954 C955 C956 C951 -14(7) . . . . ?
C952 C951 C956 C955 9(4) . . . . ?
C957 C951 C956 C955 -176(3) . . . . ?
